data_4064338
loop_
_publ_author_name
'Brunker, Tim J.'
'Roembke, Benjamin T.'
'Golen, James A.'
'Rheingold, Arnold L.'

_publ_section_title
;
 Synthesis and Structures of
 1&#x2032;,2&#x2032;,3&#x2032;,4&#x2032;,5&#x2032;-Pentamethylazaferrocene
 Complexes with Lewis Acidic Boranes
;
_journal_issue 8
_journal_name_full Organometallics
_journal_page_first 2272
_journal_paper_doi 10.1021/om200053p
_journal_volume 30
_journal_year 2011
_chemical_formula_moiety 'C14 H22 B Fe N'
_chemical_formula_sum 'C14 H22 B Fe N'
_chemical_formula_weight 270.99
_chemical_name_systematic
;
 ?
;
_space_group_IT_number 2
_symmetry_cell_setting triclinic
_symmetry_space_group_name_Hall '-P 1'
_symmetry_space_group_name_H-M 'P -1'
_atom_sites_solution_hydrogens geom
_atom_sites_solution_primary direct
_atom_sites_solution_secondary difmap
_audit_creation_method SHELXL-97
_cell_angle_alpha 89.936(2)
_cell_angle_beta 86.745(2)
_cell_angle_gamma 89.897(2)
_cell_formula_units_Z 20
_cell_length_a 15.2204(17)
_cell_length_b 15.4221(18)
_cell_length_c 30.354(3)
_cell_measurement_reflns_used 9118
_cell_measurement_temperature 100(2)
_cell_measurement_theta_max 27.44
_cell_measurement_theta_min 2.36
_cell_volume 7113.5(13)
_computing_cell_refinement 'Bruker SMART'
_computing_data_collection 'Bruker SMART'
_computing_data_reduction 'Bruker SAINT'
_computing_molecular_graphics 'Bruker SHELXTL'
_computing_publication_material 'Bruker SHELXTL'
_computing_structure_refinement 'SHELXL-97 (Sheldrick, 2008)'
_computing_structure_solution 'Bruker SHELXTL'
_diffrn_ambient_temperature 100(2)
_diffrn_measured_fraction_theta_full 0.985
_diffrn_measured_fraction_theta_max 0.885
_diffrn_measurement_device_type 'CCD area detector'
_diffrn_measurement_method 'phi and omega scans'
_diffrn_radiation_monochromator graphite
_diffrn_radiation_source 'fine-focus sealed tube'
_diffrn_radiation_type MoK\a
_diffrn_radiation_wavelength 0.71073
_diffrn_reflns_av_R_equivalents 0.0427
_diffrn_reflns_av_sigmaI/netI 0.0631
_diffrn_reflns_limit_h_max 20
_diffrn_reflns_limit_h_min -20
_diffrn_reflns_limit_k_max 19
_diffrn_reflns_limit_k_min -20
_diffrn_reflns_limit_l_max 39
_diffrn_reflns_limit_l_min -39
_diffrn_reflns_number 80946
_diffrn_reflns_theta_full 25.00
_diffrn_reflns_theta_max 28.15
_diffrn_reflns_theta_min 0.67
_exptl_absorpt_coefficient_mu 1.038
_exptl_absorpt_correction_T_max 0.9499
_exptl_absorpt_correction_T_min 0.8193
_exptl_absorpt_correction_type multi-scan
_exptl_absorpt_process_details sadabs
_exptl_crystal_colour orange
_exptl_crystal_density_diffrn 1.265
_exptl_crystal_density_method 'not measured'
_exptl_crystal_description block
_exptl_crystal_F_000 2880
_exptl_crystal_size_max 0.20
_exptl_crystal_size_mid 0.10
_exptl_crystal_size_min 0.05
_refine_diff_density_max 0.503
_refine_diff_density_min -0.541
_refine_diff_density_rms 0.080
_refine_ls_extinction_method none
_refine_ls_goodness_of_fit_ref 1.026
_refine_ls_hydrogen_treatment constr
_refine_ls_matrix_type full
_refine_ls_number_parameters 1582
_refine_ls_number_reflns 30862
_refine_ls_number_restraints 0
_refine_ls_restrained_S_all 1.026
_refine_ls_R_factor_all 0.0596
_refine_ls_R_factor_gt 0.0441
_refine_ls_shift/su_max 0.002
_refine_ls_shift/su_mean 0.000
_refine_ls_structure_factor_coef Fsqd
_refine_ls_weighting_details 'calc w=1/[\s^2^(Fo^2^)+(0.0329P)^2^+3.6119P] where P=(Fo^2^+2Fc^2^)/3'
_refine_ls_weighting_scheme calc
_refine_ls_wR_factor_gt 0.0846
_refine_ls_wR_factor_ref 0.0920
_reflns_number_gt 25949
_reflns_number_total 30862
_reflns_threshold_expression >2\s(I)
_cod_data_source_file om200053p_si_002.cif
_cod_data_source_block towson02
_cod_depositor_comments
;
The following automatic conversions were performed:

'_symmetry_cell_setting' value 'Triclinic' changed to 'triclinic'
according to /home/saulius/struct/CIF-dictionaries/cif_core.dic
dictionary named 'cif_core.dic' version 2.4.1 from 2010-06-29.

Automatic conversion script
Id: cif_fix_values 1715 2011-07-08 13:25:40Z adriana 
;
_cod_original_cell_volume 7113.5(14)
_cod_original_sg_symbol_H-M P-1
_cod_database_code 4064338

loop_
_symmetry_equiv_pos_as_xyz
'x, y, z'
'-x, -y, -z'

loop_
_atom_site_label
_atom_site_type_symbol
_atom_site_fract_x
_atom_site_fract_y
_atom_site_fract_z
_atom_site_U_iso_or_equiv
_atom_site_adp_type
_atom_site_occupancy
_atom_site_symmetry_multiplicity
_atom_site_calc_flag
_atom_site_refinement_flags
C1 C 0.0226(2) 0.7738(3) 0.10877(11) 0.0212(8) Uani 1 1 d .
H1 H -0.0263 0.7651 0.0912 0.025 Uiso 1 1 calc R
C2 C 0.0736(2) 0.7068(3) 0.12661(12) 0.0254(9) Uani 1 1 d .
H2 H 0.0658 0.6462 0.1230 0.030 Uiso 1 1 calc R
C3 C 0.1384(2) 0.7478(3) 0.15071(12) 0.0282(10) Uani 1 1 d .
H3 H 0.1824 0.7200 0.1667 0.034 Uiso 1 1 calc R
C4 C 0.1256(2) 0.8373(3) 0.14658(12) 0.0245(9) Uani 1 1 d .
H4 H 0.1601 0.8807 0.1594 0.029 Uiso 1 1 calc R
C5 C -0.1133(2) 0.8039(3) 0.19911(11) 0.0180(8) Uani 1 1 d .
C6 C -0.0845(2) 0.7181(3) 0.20843(11) 0.0200(8) Uani 1 1 d .
C7 C -0.0091(2) 0.7243(3) 0.23448(11) 0.0195(8) Uani 1 1 d .
C8 C 0.0078(2) 0.8139(3) 0.24149(11) 0.0211(8) Uani 1 1 d .
C9 C -0.0564(2) 0.8639(3) 0.21910(11) 0.0180(8) Uani 1 1 d .
C10 C -0.1917(2) 0.8309(3) 0.17395(12) 0.0281(9) Uani 1 1 d .
H10G H -0.2128 0.7811 0.1576 0.042 Uiso 1 1 calc R
H10H H -0.1745 0.8774 0.1533 0.042 Uiso 1 1 calc R
H10I H -0.2388 0.8516 0.1947 0.042 Uiso 1 1 calc R
C11 C -0.1252(2) 0.6350(3) 0.19484(12) 0.0257(9) Uani 1 1 d .
H11J H -0.0788 0.5925 0.1873 0.039 Uiso 1 1 calc R
H11K H -0.1598 0.6453 0.1691 0.039 Uiso 1 1 calc R
H11L H -0.1637 0.6127 0.2192 0.039 Uiso 1 1 calc R
C12 C 0.0426(3) 0.6491(3) 0.25112(12) 0.0327(10) Uani 1 1 d .
H12P H 0.0441 0.6023 0.2293 0.049 Uiso 1 1 calc R
H12Q H 0.0147 0.6282 0.2790 0.049 Uiso 1 1 calc R
H12R H 0.1028 0.6678 0.2559 0.049 Uiso 1 1 calc R
C13 C 0.0773(2) 0.8506(3) 0.26939(12) 0.0310(10) Uani 1 1 d .
H13G H 0.0909 0.9101 0.2600 0.046 Uiso 1 1 calc R
H13H H 0.1306 0.8149 0.2659 0.046 Uiso 1 1 calc R
H13I H 0.0557 0.8505 0.3004 0.046 Uiso 1 1 calc R
C14 C -0.0655(2) 0.9600(3) 0.21870(12) 0.0262(9) Uani 1 1 d .
H14D H -0.0076 0.9865 0.2212 0.039 Uiso 1 1 calc R
H14E H -0.1050 0.9783 0.2436 0.039 Uiso 1 1 calc R
H14F H -0.0899 0.9783 0.1910 0.039 Uiso 1 1 calc R
C15 C 0.8764(2) 0.3310(3) 0.36084(12) 0.0234(9) Uani 1 1 d .
H15 H 0.8374 0.3701 0.3476 0.028 Uiso 1 1 calc R
C16 C 0.8697(2) 0.2408(3) 0.36065(12) 0.0274(9) Uani 1 1 d .
H16 H 0.8253 0.2078 0.3476 0.033 Uiso 1 1 calc R
C17 C 0.9409(2) 0.2072(3) 0.38343(12) 0.0265(9) Uani 1 1 d .
H17 H 0.9532 0.1478 0.3885 0.032 Uiso 1 1 calc R
C18 C 0.9897(2) 0.2780(3) 0.39705(11) 0.0206(8) Uani 1 1 d .
H18 H 1.0417 0.2747 0.4129 0.025 Uiso 1 1 calc R
C19 C 1.0659(2) 0.3541(3) 0.28634(11) 0.0218(8) Uani 1 1 d .
C20 C 0.9869(2) 0.3268(3) 0.26660(11) 0.0198(8) Uani 1 1 d .
C21 C 0.9844(2) 0.2345(3) 0.26818(11) 0.0203(8) Uani 1 1 d .
C22 C 1.0623(2) 0.2043(3) 0.28889(11) 0.0193(8) Uani 1 1 d .
C23 C 1.1120(2) 0.2784(3) 0.29962(11) 0.0212(8) Uani 1 1 d .
C24 C 0.9200(3) 0.3868(3) 0.24759(13) 0.0354(10) Uani 1 1 d .
H24A H 0.9152 0.4400 0.2652 0.053 Uiso 1 1 calc R
H24B H 0.8626 0.3580 0.2482 0.053 Uiso 1 1 calc R
H24C H 0.9387 0.4014 0.2171 0.053 Uiso 1 1 calc R
C25 C 0.9131(2) 0.1776(3) 0.25193(12) 0.0290(9) Uani 1 1 d .
H25A H 0.9097 0.1241 0.2693 0.043 Uiso 1 1 calc R
H25B H 0.9265 0.1634 0.2208 0.043 Uiso 1 1 calc R
H25C H 0.8567 0.2083 0.2550 0.043 Uiso 1 1 calc R
C26 C 1.0872(3) 0.1122(3) 0.29721(13) 0.0301(9) Uani 1 1 d .
H26A H 1.0339 0.0768 0.3009 0.045 Uiso 1 1 calc R
H26B H 1.1199 0.1089 0.3241 0.045 Uiso 1 1 calc R
H26C H 1.1242 0.0904 0.2721 0.045 Uiso 1 1 calc R
C27 C 1.2015(2) 0.2773(3) 0.31758(12) 0.0357(11) Uani 1 1 d .
H27A H 1.2153 0.2184 0.3272 0.054 Uiso 1 1 calc R
H27B H 1.2026 0.3170 0.3427 0.054 Uiso 1 1 calc R
H27C H 1.2453 0.2957 0.2945 0.054 Uiso 1 1 calc R
C28 C 1.0956(3) 0.4451(3) 0.29183(13) 0.0331(10) Uani 1 1 d .
H28A H 1.0443 0.4828 0.2974 0.050 Uiso 1 1 calc R
H28B H 1.1286 0.4641 0.2649 0.050 Uiso 1 1 calc R
H28C H 1.1336 0.4484 0.3168 0.050 Uiso 1 1 calc R
C29 C 0.4629(2) 0.2725(3) 0.23761(12) 0.0268(9) Uani 1 1 d .
H29 H 0.4768 0.2494 0.2090 0.032 Uiso 1 1 calc R
C30 C 0.4645(2) 0.3603(3) 0.24833(13) 0.0264(9) Uani 1 1 d .
H30 H 0.4790 0.4072 0.2289 0.032 Uiso 1 1 calc R
C31 C 0.4399(2) 0.3656(3) 0.29440(13) 0.0287(9) Uani 1 1 d .
H31 H 0.4348 0.4170 0.3115 0.034 Uiso 1 1 calc R
C32 C 0.4249(2) 0.2810(3) 0.30958(12) 0.0253(9) Uani 1 1 d .
H32 H 0.4081 0.2654 0.3392 0.030 Uiso 1 1 calc R
C33 C 0.6746(2) 0.2702(3) 0.25718(11) 0.0175(8) Uani 1 1 d .
C34 C 0.6549(2) 0.2034(3) 0.28876(12) 0.0237(8) Uani 1 1 d .
C35 C 0.6331(2) 0.2444(3) 0.33084(12) 0.0233(9) Uani 1 1 d .
C36 C 0.6414(2) 0.3358(3) 0.32481(11) 0.0201(8) Uani 1 1 d .
C37 C 0.6669(2) 0.3525(3) 0.27920(11) 0.0176(8) Uani 1 1 d .
C38 C 0.6978(2) 0.2574(3) 0.20880(11) 0.0236(8) Uani 1 1 d .
H38A H 0.6657 0.2997 0.1917 0.035 Uiso 1 1 calc R
H38B H 0.6815 0.1986 0.2002 0.035 Uiso 1 1 calc R
H38C H 0.7612 0.2655 0.2030 0.035 Uiso 1 1 calc R
C39 C 0.6565(3) 0.1077(3) 0.28120(14) 0.0327(10) Uani 1 1 d .
H39A H 0.6097 0.0803 0.2998 0.049 Uiso 1 1 calc R
H39B H 0.7136 0.0843 0.2887 0.049 Uiso 1 1 calc R
H39C H 0.6472 0.0957 0.2501 0.049 Uiso 1 1 calc R
C40 C 0.6092(3) 0.1978(3) 0.37358(13) 0.0372(11) Uani 1 1 d .
H40A H 0.5714 0.2351 0.3927 0.056 Uiso 1 1 calc R
H40B H 0.6629 0.1838 0.3885 0.056 Uiso 1 1 calc R
H40C H 0.5777 0.1442 0.3674 0.056 Uiso 1 1 calc R
C41 C 0.6246(2) 0.4045(3) 0.35899(12) 0.0295(10) Uani 1 1 d .
H41A H 0.5822 0.3830 0.3819 0.044 Uiso 1 1 calc R
H41B H 0.6007 0.4563 0.3452 0.044 Uiso 1 1 calc R
H41C H 0.6799 0.4192 0.3722 0.044 Uiso 1 1 calc R
C42 C 0.6816(2) 0.4400(3) 0.25884(12) 0.0265(9) Uani 1 1 d .
H42A H 0.6720 0.4370 0.2272 0.040 Uiso 1 1 calc R
H42B H 0.7420 0.4588 0.2630 0.040 Uiso 1 1 calc R
H42C H 0.6403 0.4817 0.2730 0.040 Uiso 1 1 calc R
C43 C 0.5773(2) 0.8044(3) 0.18887(12) 0.0271(9) Uani 1 1 d .
H43 H 0.5995 0.7892 0.1600 0.033 Uiso 1 1 calc R
C44 C 0.5484(2) 0.8876(3) 0.20219(13) 0.0285(9) Uani 1 1 d .
H44 H 0.5479 0.9380 0.1842 0.034 Uiso 1 1 calc R
C45 C 0.5204(2) 0.8820(3) 0.24731(12) 0.0269(9) Uani 1 1 d .
H45 H 0.4977 0.9281 0.2654 0.032 Uiso 1 1 calc R
C46 C 0.5323(2) 0.7958(3) 0.26041(11) 0.0252(9) Uani 1 1 d .
H46 H 0.5183 0.7734 0.2891 0.030 Uiso 1 1 calc R
C47 C 0.3790(2) 0.7440(3) 0.16180(11) 0.0205(8) Uani 1 1 d .
C48 C 0.3613(2) 0.6983(3) 0.20270(11) 0.0191(7) Uani 1 1 d .
C49 C 0.3275(2) 0.7592(3) 0.23470(11) 0.0175(8) Uani 1 1 d .
C50 C 0.3238(2) 0.8427(3) 0.21402(11) 0.0174(8) Uani 1 1 d .
C51 C 0.3557(2) 0.8331(3) 0.16875(11) 0.0184(8) Uani 1 1 d .
C52 C 0.4146(3) 0.7046(3) 0.11967(12) 0.0308(9) Uani 1 1 d .
H52A H 0.4539 0.6564 0.1261 0.046 Uiso 1 1 calc R
H52B H 0.4474 0.7484 0.1021 0.046 Uiso 1 1 calc R
H52C H 0.3658 0.6830 0.1030 0.046 Uiso 1 1 calc R
C53 C 0.3737(3) 0.6033(3) 0.21005(14) 0.0324(10) Uani 1 1 d .
H53A H 0.4235 0.5824 0.1910 0.049 Uiso 1 1 calc R
H53B H 0.3202 0.5723 0.2029 0.049 Uiso 1 1 calc R
H53C H 0.3856 0.5929 0.2410 0.049 Uiso 1 1 calc R
C54 C 0.3029(2) 0.7381(3) 0.28236(11) 0.0268(9) Uani 1 1 d .
H54A H 0.3026 0.7914 0.2999 0.040 Uiso 1 1 calc R
H54B H 0.3459 0.6973 0.2935 0.040 Uiso 1 1 calc R
H54C H 0.2442 0.7119 0.2847 0.040 Uiso 1 1 calc R
C55 C 0.2942(2) 0.9263(3) 0.23479(12) 0.0246(9) Uani 1 1 d .
H55A H 0.2927 0.9205 0.2670 0.037 Uiso 1 1 calc R
H55B H 0.2352 0.9406 0.2256 0.037 Uiso 1 1 calc R
H55C H 0.3352 0.9725 0.2254 0.037 Uiso 1 1 calc R
C56 C 0.3633(2) 0.9060(3) 0.13540(12) 0.0229(8) Uani 1 1 d .
H56A H 0.4130 0.8945 0.1142 0.034 Uiso 1 1 calc R
H56B H 0.3730 0.9608 0.1506 0.034 Uiso 1 1 calc R
H56C H 0.3089 0.9097 0.1197 0.034 Uiso 1 1 calc R
C57 C 0.8164(2) 0.8651(3) 0.31368(12) 0.0241(9) Uani 1 1 d .
H57 H 0.8681 0.8475 0.2970 0.029 Uiso 1 1 calc R
C58 C 0.7301(2) 0.8386(3) 0.30555(12) 0.0261(9) Uani 1 1 d .
H58 H 0.7131 0.8005 0.2830 0.031 Uiso 1 1 calc R
C59 C 0.6740(2) 0.8802(3) 0.33782(12) 0.0282(9) Uani 1 1 d .
H59 H 0.6117 0.8757 0.3407 0.034 Uiso 1 1 calc R
C60 C 0.7262(3) 0.9288(3) 0.36442(12) 0.0267(9) Uani 1 1 d .
H60 H 0.7056 0.9626 0.3890 0.032 Uiso 1 1 calc R
C61 C 0.7041(2) 0.6942(2) 0.39204(11) 0.0166(7) Uani 1 1 d .
C62 C 0.7846(2) 0.6719(3) 0.36752(11) 0.0190(8) Uani 1 1 d .
C63 C 0.8551(2) 0.7143(3) 0.38835(11) 0.0193(8) Uani 1 1 d .
C64 C 0.8175(2) 0.7620(3) 0.42541(11) 0.0189(8) Uani 1 1 d .
C65 C 0.7244(2) 0.7493(2) 0.42757(11) 0.0190(8) Uani 1 1 d .
C66 C 0.6144(2) 0.6626(3) 0.38228(13) 0.0283(9) Uani 1 1 d .
H66A H 0.6112 0.6550 0.3504 0.042 Uiso 1 1 calc R
H66B H 0.5702 0.7051 0.3929 0.042 Uiso 1 1 calc R
H66C H 0.6031 0.6070 0.3972 0.042 Uiso 1 1 calc R
C67 C 0.7941(2) 0.6155(3) 0.32814(13) 0.0290(9) Uani 1 1 d .
H67A H 0.7401 0.6181 0.3121 0.043 Uiso 1 1 calc R
H67B H 0.8046 0.5557 0.3374 0.043 Uiso 1 1 calc R
H67C H 0.8439 0.6355 0.3089 0.043 Uiso 1 1 calc R
C68 C 0.9505(2) 0.7097(3) 0.37383(12) 0.0280(9) Uani 1 1 d .
H68A H 0.9807 0.7613 0.3842 0.042 Uiso 1 1 calc R
H68B H 0.9567 0.7073 0.3415 0.042 Uiso 1 1 calc R
H68C H 0.9766 0.6576 0.3862 0.042 Uiso 1 1 calc R
C69 C 0.8682(2) 0.8142(3) 0.45676(12) 0.0314(10) Uani 1 1 d .
H69A H 0.9207 0.8383 0.4411 0.047 Uiso 1 1 calc R
H69B H 0.8859 0.7769 0.4809 0.047 Uiso 1 1 calc R
H69C H 0.8312 0.8615 0.4688 0.047 Uiso 1 1 calc R
C70 C 0.6593(2) 0.7899(3) 0.46069(11) 0.0261(9) Uani 1 1 d .
H70A H 0.6815 0.8464 0.4698 0.039 Uiso 1 1 calc R
H70B H 0.6513 0.7520 0.4865 0.039 Uiso 1 1 calc R
H70C H 0.6027 0.7979 0.4473 0.039 Uiso 1 1 calc R
C71 C 0.3105(3) 0.4242(3) 0.49874(12) 0.0300(9) Uani 1 1 d .
H71 H 0.3614 0.4293 0.5153 0.036 Uiso 1 1 calc R
C72 C 0.2226(3) 0.4366(3) 0.51532(13) 0.0325(10) Uani 1 1 d .
H72 H 0.2041 0.4512 0.5448 0.039 Uiso 1 1 calc R
C73 C 0.1681(3) 0.4235(3) 0.48046(14) 0.0329(10) Uani 1 1 d .
H73 H 0.1057 0.4276 0.4818 0.039 Uiso 1 1 calc R
C74 C 0.2233(2) 0.4031(3) 0.44288(13) 0.0275(9) Uani 1 1 d .
H74 H 0.2039 0.3911 0.4143 0.033 Uiso 1 1 calc R
C75 C 0.3361(2) 0.6280(3) 0.46715(12) 0.0234(9) Uani 1 1 d .
C76 C 0.2535(2) 0.6429(3) 0.49154(11) 0.0208(8) Uani 1 1 d .
C77 C 0.1843(2) 0.6341(3) 0.46128(11) 0.0187(8) Uani 1 1 d .
C78 C 0.2249(2) 0.6149(3) 0.41874(11) 0.0181(8) Uani 1 1 d .
C79 C 0.3180(2) 0.6113(3) 0.42218(11) 0.0209(8) Uani 1 1 d .
C80 C 0.4263(2) 0.6315(3) 0.48501(13) 0.0359(11) Uani 1 1 d .
H80A H 0.4220 0.6179 0.5166 0.054 Uiso 1 1 calc R
H80B H 0.4508 0.6898 0.4806 0.054 Uiso 1 1 calc R
H80C H 0.4647 0.5891 0.4695 0.054 Uiso 1 1 calc R
C81 C 0.2413(3) 0.6611(3) 0.54006(11) 0.0286(9) Uani 1 1 d .
H81A H 0.2880 0.6323 0.5556 0.043 Uiso 1 1 calc R
H81B H 0.1839 0.6391 0.5513 0.043 Uiso 1 1 calc R
H81C H 0.2439 0.7238 0.5451 0.043 Uiso 1 1 calc R
C82 C 0.0881(2) 0.6448(3) 0.47253(12) 0.0250(9) Uani 1 1 d .
H82A H 0.0759 0.6329 0.5040 0.038 Uiso 1 1 calc R
H82B H 0.0551 0.6042 0.4550 0.038 Uiso 1 1 calc R
H82C H 0.0704 0.7043 0.4660 0.038 Uiso 1 1 calc R
C83 C 0.1779(2) 0.6046(3) 0.37698(11) 0.0230(8) Uani 1 1 d .
H83A H 0.2116 0.5655 0.3569 0.035 Uiso 1 1 calc R
H83B H 0.1721 0.6613 0.3628 0.035 Uiso 1 1 calc R
H83C H 0.1193 0.5802 0.3839 0.035 Uiso 1 1 calc R
C84 C 0.3855(2) 0.5950(3) 0.38507(12) 0.0260(9) Uani 1 1 d .
H84A H 0.3585 0.5627 0.3616 0.039 Uiso 1 1 calc R
H84B H 0.4343 0.5613 0.3960 0.039 Uiso 1 1 calc R
H84C H 0.4077 0.6506 0.3734 0.039 Uiso 1 1 calc R
C85 C 0.6941(2) 0.4651(3) 0.14073(11) 0.0224(8) Uani 1 1 d .
H85 H 0.6693 0.5120 0.1576 0.027 Uiso 1 1 calc R
C86 C 0.7844(2) 0.4429(3) 0.13652(12) 0.0231(8) Uani 1 1 d .
H86 H 0.8307 0.4716 0.1503 0.028 Uiso 1 1 calc R
C87 C 0.7935(2) 0.3713(3) 0.10856(12) 0.0257(9) Uani 1 1 d .
H87 H 0.8469 0.3426 0.0996 0.031 Uiso 1 1 calc R
C88 C 0.7088(2) 0.3497(3) 0.09614(12) 0.0222(8) Uani 1 1 d .
H88 H 0.6952 0.3034 0.0771 0.027 Uiso 1 1 calc R
C89 C 0.8178(2) 0.5612(3) 0.04628(11) 0.0200(8) Uani 1 1 d .
C90 C 0.7336(2) 0.6002(2) 0.05666(11) 0.0181(8) Uani 1 1 d .
C91 C 0.6694(2) 0.5523(3) 0.03398(11) 0.0181(8) Uani 1 1 d .
C92 C 0.7136(2) 0.4835(3) 0.01039(11) 0.0202(8) Uani 1 1 d .
C93 C 0.8059(2) 0.4894(3) 0.01809(11) 0.0198(8) Uani 1 1 d .
C94 C 0.9037(2) 0.5908(3) 0.06312(12) 0.0248(9) Uani 1 1 d .
H94A H 0.8925 0.6231 0.0906 0.037 Uiso 1 1 calc R
H94B H 0.9340 0.6283 0.0411 0.037 Uiso 1 1 calc R
H94C H 0.9406 0.5402 0.0686 0.037 Uiso 1 1 calc R
C95 C 0.7146(3) 0.6794(3) 0.08412(12) 0.0281(9) Uani 1 1 d .
H95A H 0.6566 0.6737 0.0996 0.042 Uiso 1 1 calc R
H95B H 0.7152 0.7307 0.0650 0.042 Uiso 1 1 calc R
H95C H 0.7596 0.6856 0.1057 0.042 Uiso 1 1 calc R
C96 C 0.5727(2) 0.5713(3) 0.03471(12) 0.0258(9) Uani 1 1 d .
H96A H 0.5589 0.6200 0.0546 0.039 Uiso 1 1 calc R
H96B H 0.5397 0.5200 0.0451 0.039 Uiso 1 1 calc R
H96C H 0.5563 0.5863 0.0049 0.039 Uiso 1 1 calc R
C97 C 0.6706(2) 0.4191(3) -0.01831(12) 0.0289(9) Uani 1 1 d .
H97A H 0.7091 0.3684 -0.0228 0.043 Uiso 1 1 calc R
H97B H 0.6605 0.4457 -0.0469 0.043 Uiso 1 1 calc R
H97C H 0.6143 0.4009 -0.0040 0.043 Uiso 1 1 calc R
C98 C 0.8773(2) 0.4297(3) -0.00107(12) 0.0295(9) Uani 1 1 d .
H98A H 0.8538 0.3708 -0.0033 0.044 Uiso 1 1 calc R
H98B H 0.9269 0.4293 0.0182 0.044 Uiso 1 1 calc R
H98C H 0.8974 0.4503 -0.0305 0.044 Uiso 1 1 calc R
C99 C 0.1720(3) 0.3686(3) 0.18326(12) 0.0271(9) Uani 1 1 d .
H99 H 0.1288 0.3482 0.2046 0.032 Uiso 1 1 calc R
C100 C 0.2629(3) 0.3584(3) 0.18562(16) 0.0474(14) Uani 1 1 d .
H100 H 0.2925 0.3302 0.2083 0.057 Uiso 1 1 calc R
C101 C 0.3018(3) 0.3987(4) 0.1474(2) 0.0622(18) Uani 1 1 d .
H101 H 0.3631 0.4027 0.1398 0.075 Uiso 1 1 calc R
C102 C 0.2345(3) 0.4312(3) 0.12307(18) 0.0465(13) Uani 1 1 d .
H102 H 0.2424 0.4611 0.0958 0.056 Uiso 1 1 calc R
C103 C 0.2028(2) 0.1716(3) 0.13896(12) 0.0218(8) Uani 1 1 d .
C104 C 0.1351(2) 0.2057(3) 0.11371(11) 0.0186(7) Uani 1 1 d .
C105 C 0.1752(2) 0.2441(3) 0.07498(11) 0.0202(8) Uani 1 1 d .
C106 C 0.2686(2) 0.2344(3) 0.07608(11) 0.0192(8) Uani 1 1 d .
C107 C 0.2857(2) 0.1889(3) 0.11615(11) 0.0199(8) Uani 1 1 d .
C108 C 0.1888(3) 0.1248(3) 0.18245(13) 0.0357(11) Uani 1 1 d .
H10D H 0.2410 0.1315 0.1996 0.053 Uiso 1 1 calc R
H10E H 0.1787 0.0630 0.1770 0.053 Uiso 1 1 calc R
H10F H 0.1374 0.1493 0.1990 0.053 Uiso 1 1 calc R
C109 C 0.0382(2) 0.2014(3) 0.12619(13) 0.0262(9) Uani 1 1 d .
H10A H 0.0072 0.2456 0.1097 0.039 Uiso 1 1 calc R
H10B H 0.0283 0.2120 0.1579 0.039 Uiso 1 1 calc R
H10C H 0.0158 0.1439 0.1190 0.039 Uiso 1 1 calc R
C110 C 0.1283(3) 0.2873(3) 0.03839(12) 0.0348(11) Uani 1 1 d .
H11A H 0.0737 0.3140 0.0506 0.052 Uiso 1 1 calc R
H11B H 0.1144 0.2439 0.0163 0.052 Uiso 1 1 calc R
H11C H 0.1663 0.3321 0.0245 0.052 Uiso 1 1 calc R
C111 C 0.3364(2) 0.2657(3) 0.04229(12) 0.0290(9) Uani 1 1 d .
H11D H 0.3898 0.2819 0.0568 0.043 Uiso 1 1 calc R
H11E H 0.3136 0.3163 0.0270 0.043 Uiso 1 1 calc R
H11F H 0.3502 0.2194 0.0209 0.043 Uiso 1 1 calc R
C112 C 0.3757(2) 0.1634(3) 0.12998(14) 0.0327(10) Uani 1 1 d .
H11G H 0.4172 0.2108 0.1232 0.049 Uiso 1 1 calc R
H11H H 0.3955 0.1112 0.1139 0.049 Uiso 1 1 calc R
H11I H 0.3730 0.1517 0.1618 0.049 Uiso 1 1 calc R
C113 C 0.3012(3) 0.9461(3) 0.35696(11) 0.0288(9) Uani 1 1 d .
H113 H 0.3309 0.9917 0.3412 0.035 Uiso 1 1 calc R
C114 C 0.2101(3) 0.9331(3) 0.35975(13) 0.0323(10) Uani 1 1 d .
H114 H 0.1672 0.9677 0.3465 0.039 Uiso 1 1 calc R
C115 C 0.1944(2) 0.8588(3) 0.38594(13) 0.0291(10) Uani 1 1 d .
H115 H 0.1386 0.8338 0.3935 0.035 Uiso 1 1 calc R
C116 C 0.2756(2) 0.8285(3) 0.39878(12) 0.0243(9) Uani 1 1 d .
H116 H 0.2842 0.7792 0.4169 0.029 Uiso 1 1 calc R
C117 C 0.2028(2) 0.9554(3) 0.48366(11) 0.0217(8) Uani 1 1 d .
C118 C 0.1747(2) 1.0269(3) 0.45813(11) 0.0234(9) Uani 1 1 d .
C119 C 0.2498(2) 1.0753(3) 0.44361(12) 0.0237(8) Uani 1 1 d .
C120 C 0.3256(2) 1.0336(3) 0.45968(11) 0.0218(8) Uani 1 1 d .
C121 C 0.2959(2) 0.9594(3) 0.48463(11) 0.0233(9) Uani 1 1 d .
C122 C 0.1452(3) 0.8872(3) 0.50562(14) 0.0388(11) Uani 1 1 d .
H12M H 0.1755 0.8311 0.5039 0.058 Uiso 1 1 calc R
H12N H 0.0900 0.8832 0.4906 0.058 Uiso 1 1 calc R
H12O H 0.1325 0.9026 0.5366 0.058 Uiso 1 1 calc R
C123 C 0.0804(2) 1.0479(3) 0.44853(14) 0.0383(11) Uani 1 1 d .
H12J H 0.0784 1.0698 0.4183 0.057 Uiso 1 1 calc R
H12K H 0.0573 1.0922 0.4692 0.057 Uiso 1 1 calc R
H12L H 0.0445 0.9954 0.4519 0.057 Uiso 1 1 calc R
C124 C 0.2496(3) 1.1572(3) 0.41688(14) 0.0389(11) Uani 1 1 d .
H12A H 0.1968 1.1590 0.3999 0.058 Uiso 1 1 calc R
H12B H 0.3021 1.1587 0.3966 0.058 Uiso 1 1 calc R
H12C H 0.2500 1.2074 0.4367 0.058 Uiso 1 1 calc R
C125 C 0.4189(2) 1.0623(3) 0.45190(14) 0.0355(10) Uani 1 1 d .
H12D H 0.4251 1.0949 0.4242 0.053 Uiso 1 1 calc R
H12E H 0.4576 1.0114 0.4501 0.053 Uiso 1 1 calc R
H12F H 0.4352 1.0994 0.4763 0.053 Uiso 1 1 calc R
C126 C 0.3544(3) 0.8962(3) 0.50804(12) 0.0374(11) Uani 1 1 d .
H12G H 0.3256 0.8395 0.5104 0.056 Uiso 1 1 calc R
H12H H 0.3645 0.9181 0.5376 0.056 Uiso 1 1 calc R
H12I H 0.4109 0.8904 0.4911 0.056 Uiso 1 1 calc R
C127 C 0.6683(3) -0.0409(3) -0.00649(11) 0.0264(9) Uani 1 1 d .
H127 H 0.6172 -0.0279 -0.0218 0.032 Uiso 1 1 calc R
C128 C 0.7549(3) -0.0361(3) -0.02425(13) 0.0315(10) Uani 1 1 d .
H128 H 0.7730 -0.0196 -0.0535 0.038 Uiso 1 1 calc R
C129 C 0.8110(3) -0.0608(3) 0.00984(14) 0.0317(10) Uani 1 1 d .
H129 H 0.8735 -0.0637 0.0075 0.038 Uiso 1 1 calc R
C130 C 0.7563(2) -0.0800(3) 0.04756(13) 0.0255(9) Uani 1 1 d .
H130 H 0.7757 -0.0982 0.0753 0.031 Uiso 1 1 calc R
C131 C 0.7532(2) 0.1675(2) 0.00647(11) 0.0186(8) Uani 1 1 d .
C132 C 0.6677(2) 0.1604(3) 0.02907(11) 0.0203(8) Uani 1 1 d .
C133 C 0.6809(2) 0.1347(3) 0.07359(12) 0.0194(8) Uani 1 1 d .
C134 C 0.7728(2) 0.1251(2) 0.07881(11) 0.0175(8) Uani 1 1 d .
C135 C 0.8178(2) 0.1449(3) 0.03703(12) 0.0196(8) Uani 1 1 d .
C136 C 0.7723(2) 0.1917(3) -0.04106(11) 0.0252(8) Uani 1 1 d .
H13D H 0.7176 0.1903 -0.0566 0.038 Uiso 1 1 calc R
H13E H 0.8144 0.1504 -0.0548 0.038 Uiso 1 1 calc R
H13F H 0.7972 0.2502 -0.0428 0.038 Uiso 1 1 calc R
C137 C 0.5804(2) 0.1796(3) 0.01058(12) 0.0280(9) Uani 1 1 d .
H13M H 0.5848 0.1712 -0.0215 0.042 Uiso 1 1 calc R
H13N H 0.5636 0.2397 0.0173 0.042 Uiso 1 1 calc R
H13O H 0.5358 0.1403 0.0239 0.042 Uiso 1 1 calc R
C138 C 0.6095(2) 0.1221(3) 0.10913(12) 0.0256(9) Uani 1 1 d .
H13J H 0.5600 0.0913 0.0970 0.038 Uiso 1 1 calc R
H13K H 0.5894 0.1787 0.1204 0.038 Uiso 1 1 calc R
H13L H 0.6323 0.0880 0.1332 0.038 Uiso 1 1 calc R
C139 C 0.8160(2) 0.1011(3) 0.12052(12) 0.0261(9) Uani 1 1 d .
H13A H 0.8719 0.0716 0.1130 0.039 Uiso 1 1 calc R
H13B H 0.7772 0.0624 0.1383 0.039 Uiso 1 1 calc R
H13C H 0.8269 0.1537 0.1374 0.039 Uiso 1 1 calc R
C140 C 0.9161(2) 0.1449(3) 0.02703(13) 0.0269(9) Uani 1 1 d .
H14A H 0.9289 0.1286 -0.0039 0.040 Uiso 1 1 calc R
H14B H 0.9438 0.1032 0.0463 0.040 Uiso 1 1 calc R
H14C H 0.9394 0.2030 0.0322 0.040 Uiso 1 1 calc R
B1 B 0.0238(3) 0.9442(4) 0.10277(16) 0.0350(12) Uani 1 1 d .
H1A H 0.0569 0.9904 0.1165 0.052 Uiso 1 1 calc R
H1B H -0.0392 0.9521 0.1101 0.052 Uiso 1 1 calc R
H1C H 0.0350 0.9463 0.0707 0.052 Uiso 1 1 calc R
B2 B 0.9759(3) 0.4492(3) 0.39627(15) 0.0306(11) Uani 1 1 d .
H2A H 1.0301 0.4474 0.4123 0.046 Uiso 1 1 calc R
H2B H 0.9285 0.4753 0.4151 0.046 Uiso 1 1 calc R
H2C H 0.9858 0.4840 0.3694 0.046 Uiso 1 1 calc R
B3 B 0.4163(3) 0.1242(4) 0.2760(2) 0.0431(14) Uani 1 1 d .
H3A H 0.4318 0.0984 0.2471 0.065 Uiso 1 1 calc R
H3B H 0.3532 0.1162 0.2833 0.065 Uiso 1 1 calc R
H3C H 0.4500 0.0958 0.2985 0.065 Uiso 1 1 calc R
B4 B 0.6021(3) 0.6515(4) 0.22658(18) 0.0433(14) Uani 1 1 d .
H4A H 0.5868 0.6271 0.2558 0.065 Uiso 1 1 calc R
H4B H 0.6662 0.6504 0.2210 0.065 Uiso 1 1 calc R
H4C H 0.5745 0.6170 0.2041 0.065 Uiso 1 1 calc R
B5 B 0.8945(3) 0.9741(4) 0.36489(17) 0.0428(14) Uani 1 1 d .
H5A H 0.8756 1.0078 0.3911 0.064 Uiso 1 1 calc R
H5B H 0.9155 1.0136 0.3413 0.064 Uiso 1 1 calc R
H5C H 0.9421 0.9347 0.3721 0.064 Uiso 1 1 calc R
B6 B 0.3934(3) 0.3757(4) 0.42378(16) 0.0382(13) Uani 1 1 d .
H6A H 0.4467 0.3815 0.4402 0.057 Uiso 1 1 calc R
H6B H 0.3981 0.4132 0.3977 0.057 Uiso 1 1 calc R
H6C H 0.3870 0.3153 0.4146 0.057 Uiso 1 1 calc R
B7 B 0.5443(3) 0.3988(4) 0.11635(16) 0.0368(13) Uani 1 1 d .
H7A H 0.5286 0.3527 0.0960 0.055 Uiso 1 1 calc R
H7B H 0.5192 0.4539 0.1069 0.055 Uiso 1 1 calc R
H7C H 0.5209 0.3847 0.1462 0.055 Uiso 1 1 calc R
B8 B 0.0603(4) 0.4469(4) 0.13263(17) 0.0461(15) Uani 1 1 d .
H8A H 0.0654 0.4766 0.1040 0.069 Uiso 1 1 calc R
H8B H 0.0375 0.4875 0.1553 0.069 Uiso 1 1 calc R
H8C H 0.0201 0.3977 0.1310 0.069 Uiso 1 1 calc R
B9 B 0.4442(3) 0.8646(4) 0.38271(18) 0.0495(17) Uani 1 1 d .
H9A H 0.4766 0.9120 0.3677 0.074 Uiso 1 1 calc R
H9B H 0.4594 0.8096 0.3680 0.074 Uiso 1 1 calc R
H9C H 0.4599 0.8616 0.4135 0.074 Uiso 1 1 calc R
B10 B 0.5847(3) -0.0910(3) 0.06837(14) 0.0291(11) Uani 1 1 d .
H10J H 0.5315 -0.0753 0.0535 0.044 Uiso 1 1 calc R
H10K H 0.5863 -0.0587 0.0961 0.044 Uiso 1 1 calc R
H10L H 0.5842 -0.1534 0.0747 0.044 Uiso 1 1 calc R
Fe1 Fe 0.01477(3) 0.78581(4) 0.175315(15) 0.01666(11) Uani 1 1 d .
Fe2 Fe 0.98676(3) 0.28237(4) 0.330250(15) 0.01665(11) Uani 1 1 d .
Fe3 Fe 0.55021(3) 0.28799(4) 0.284740(16) 0.01807(11) Uani 1 1 d .
Fe4 Fe 0.44951(3) 0.79730(4) 0.210556(15) 0.01659(11) Uani 1 1 d .
Fe5 Fe 0.76555(3) 0.80327(4) 0.367896(15) 0.01565(11) Uani 1 1 d .
Fe6 Fe 0.25626(3) 0.52200(4) 0.464368(16) 0.01875(12) Uani 1 1 d .
Fe7 Fe 0.73499(3) 0.47257(3) 0.076171(16) 0.01554(11) Uani 1 1 d .
Fe8 Fe 0.21893(3) 0.30184(4) 0.129858(16) 0.01803(11) Uani 1 1 d .
Fe9 Fe 0.25848(3) 0.95049(4) 0.421183(16) 0.01623(11) Uani 1 1 d .
Fe10 Fe 0.73415(3) 0.04444(4) 0.029704(16) 0.01745(11) Uani 1 1 d .
N1 N 0.05427(18) 0.8530(2) 0.12071(9) 0.0170(6) Uani 1 1 d .
N2 N 0.94943(19) 0.3546(2) 0.38355(10) 0.0207(7) Uani 1 1 d .
N3 N 0.43810(18) 0.2233(2) 0.27469(10) 0.0252(7) Uani 1 1 d .
N4 N 0.56808(19) 0.7479(2) 0.22466(10) 0.0241(7) Uani 1 1 d .
N5 N 0.8144(2) 0.9199(2) 0.34908(10) 0.0245(7) Uani 1 1 d .
N6 N 0.3099(2) 0.4035(2) 0.45439(10) 0.0260(8) Uani 1 1 d .
N7 N 0.64791(19) 0.4069(2) 0.11606(10) 0.0219(7) Uani 1 1 d .
N8 N 0.1543(2) 0.4131(2) 0.14484(11) 0.0266(8) Uani 1 1 d .
N9 N 0.34150(19) 0.8816(2) 0.38098(10) 0.0221(7) Uani 1 1 d .
N10 N 0.66899(18) -0.0679(2) 0.03748(9) 0.0216(7) Uani 1 1 d .

loop_
_atom_site_aniso_label
_atom_site_aniso_U_11
_atom_site_aniso_U_22
_atom_site_aniso_U_33
_atom_site_aniso_U_23
_atom_site_aniso_U_13
_atom_site_aniso_U_12
C1 0.0223(18) 0.025(2) 0.0164(16) -0.0030(16) 0.0028(13) -0.0056(16)
C2 0.0281(19) 0.021(2) 0.0258(19) -0.0025(17) 0.0131(15) 0.0042(17)
C3 0.0183(18) 0.040(3) 0.026(2) 0.0031(18) 0.0048(15) 0.0083(17)
C4 0.0150(17) 0.037(3) 0.0208(18) -0.0028(17) 0.0039(14) -0.0092(16)
C5 0.0141(15) 0.023(2) 0.0168(16) -0.0016(15) 0.0024(12) 0.0011(15)
C6 0.0209(17) 0.021(2) 0.0178(16) -0.0027(16) 0.0038(13) -0.0042(15)
C7 0.0210(17) 0.022(2) 0.0155(16) 0.0003(15) 0.0036(13) 0.0029(15)
C8 0.0165(16) 0.030(2) 0.0170(17) -0.0028(16) 0.0026(13) -0.0008(15)
C9 0.0167(16) 0.021(2) 0.0152(16) -0.0032(15) 0.0054(13) -0.0014(15)
C10 0.0229(18) 0.036(3) 0.0254(19) -0.0031(18) -0.0043(14) 0.0029(17)
C11 0.030(2) 0.023(2) 0.0234(19) -0.0016(17) 0.0046(15) -0.0056(17)
C12 0.038(2) 0.034(3) 0.027(2) 0.0017(18) -0.0020(17) 0.0102(19)
C13 0.0214(18) 0.044(3) 0.028(2) -0.0054(19) -0.0036(15) -0.0007(18)
C14 0.031(2) 0.020(2) 0.0266(19) -0.0034(17) 0.0032(15) -0.0018(16)
C15 0.0168(17) 0.034(3) 0.0193(18) -0.0024(17) 0.0019(14) 0.0007(16)
C16 0.0229(19) 0.036(3) 0.0221(19) -0.0069(18) 0.0063(15) -0.0143(18)
C17 0.034(2) 0.024(2) 0.0207(18) 0.0039(17) 0.0103(15) -0.0024(18)
C18 0.0205(17) 0.024(2) 0.0167(16) 0.0025(16) 0.0041(13) 0.0024(16)
C19 0.0248(19) 0.027(2) 0.0131(16) -0.0026(16) 0.0059(14) -0.0074(16)
C20 0.0217(18) 0.019(2) 0.0180(17) 0.0051(15) 0.0019(13) 0.0046(15)
C21 0.0165(16) 0.029(2) 0.0156(16) -0.0004(15) 0.0009(13) 0.0027(15)
C22 0.0187(16) 0.023(2) 0.0156(16) 0.0014(16) 0.0054(13) 0.0001(15)
C23 0.0185(17) 0.031(2) 0.0136(16) 0.0050(16) 0.0012(13) -0.0013(16)
C24 0.033(2) 0.042(3) 0.030(2) 0.008(2) 0.0027(17) 0.012(2)
C25 0.0281(19) 0.037(3) 0.0224(19) -0.0048(17) -0.0031(15) -0.0066(17)
C26 0.038(2) 0.026(2) 0.025(2) 0.0031(18) 0.0096(16) 0.0087(18)
C27 0.0221(18) 0.056(3) 0.030(2) 0.006(2) -0.0061(15) -0.0076(19)
C28 0.049(2) 0.020(2) 0.029(2) 0.0007(18) 0.0092(18) -0.012(2)
C29 0.0163(17) 0.041(3) 0.0237(19) -0.0008(18) -0.0058(14) 0.0006(17)
C30 0.0221(19) 0.026(2) 0.032(2) 0.0077(18) -0.0103(15) 0.0015(16)
C31 0.0152(17) 0.032(3) 0.039(2) -0.009(2) -0.0073(16) 0.0091(17)
C32 0.0135(16) 0.034(3) 0.0282(19) -0.0029(18) 0.0000(14) -0.0001(16)
C33 0.0117(15) 0.022(2) 0.0189(16) 0.0038(15) -0.0029(12) 0.0002(14)
C34 0.0173(16) 0.029(2) 0.0257(18) 0.0022(18) -0.0046(14) 0.0030(16)
C35 0.0181(17) 0.033(2) 0.0191(18) 0.0087(17) -0.0027(13) -0.0002(16)
C36 0.0127(16) 0.031(2) 0.0177(17) -0.0019(16) -0.0059(13) -0.0017(15)
C37 0.0143(16) 0.024(2) 0.0140(16) -0.0020(15) -0.0002(12) -0.0004(15)
C38 0.0240(18) 0.027(2) 0.0202(18) -0.0058(16) -0.0012(14) 0.0009(16)
C39 0.032(2) 0.020(2) 0.046(3) 0.0072(19) -0.0035(18) 0.0036(18)
C40 0.035(2) 0.045(3) 0.032(2) 0.017(2) -0.0034(17) -0.004(2)
C41 0.0215(19) 0.043(3) 0.024(2) -0.0081(19) -0.0006(15) -0.0022(18)
C42 0.0289(19) 0.027(2) 0.0233(19) -0.0029(17) 0.0003(15) -0.0041(17)
C43 0.0149(16) 0.046(3) 0.0205(18) -0.0002(19) -0.0014(13) 0.0013(18)
C44 0.0218(19) 0.034(3) 0.031(2) 0.0057(19) -0.0068(16) -0.0057(17)
C45 0.0206(18) 0.029(3) 0.031(2) -0.0081(18) -0.0078(15) -0.0021(17)
C46 0.0167(16) 0.041(3) 0.0178(17) -0.0072(18) -0.0032(13) 0.0060(18)
C47 0.0183(17) 0.027(2) 0.0166(17) -0.0065(16) -0.0041(13) -0.0005(15)
C48 0.0191(16) 0.016(2) 0.0224(17) -0.0045(15) -0.0029(13) -0.0003(15)
C49 0.0148(16) 0.021(2) 0.0167(17) 0.0005(15) -0.0025(13) -0.0005(14)
C50 0.0108(15) 0.025(2) 0.0164(17) 0.0003(15) -0.0023(12) 0.0004(14)
C51 0.0153(16) 0.026(2) 0.0141(16) -0.0013(15) -0.0010(13) -0.0025(15)
C52 0.036(2) 0.032(3) 0.0240(19) -0.0153(19) -0.0042(16) -0.0002(19)
C53 0.036(2) 0.023(2) 0.039(2) 0.0006(19) -0.0023(18) -0.0005(18)
C54 0.0241(18) 0.034(3) 0.0223(18) 0.0052(17) 0.0021(14) 0.0013(17)
C55 0.0249(19) 0.023(2) 0.0256(19) -0.0028(16) -0.0011(15) 0.0013(16)
C56 0.0187(17) 0.030(2) 0.0196(18) 0.0066(17) -0.0021(14) -0.0026(16)
C57 0.027(2) 0.027(2) 0.0176(18) 0.0053(17) 0.0051(15) -0.0009(17)
C58 0.0276(19) 0.034(2) 0.0175(17) 0.0094(17) -0.0050(14) -0.0016(18)
C59 0.0224(19) 0.034(3) 0.029(2) 0.0084(18) -0.0006(15) 0.0057(17)
C60 0.036(2) 0.019(2) 0.0240(19) 0.0054(17) 0.0110(16) 0.0043(17)
C61 0.0216(16) 0.0115(19) 0.0165(16) 0.0006(14) 0.0003(13) -0.0011(14)
C62 0.0199(17) 0.020(2) 0.0177(17) -0.0004(15) -0.0066(13) 0.0001(15)
C63 0.0225(17) 0.016(2) 0.0194(17) -0.0013(16) -0.0043(13) 0.0031(15)
C64 0.0235(17) 0.021(2) 0.0128(16) -0.0004(15) -0.0027(13) 0.0043(15)
C65 0.0236(18) 0.017(2) 0.0164(17) 0.0060(15) 0.0006(13) 0.0004(15)
C66 0.0233(19) 0.024(2) 0.038(2) 0.0007(18) -0.0015(16) -0.0050(16)
C67 0.026(2) 0.028(3) 0.033(2) -0.0083(18) -0.0065(16) 0.0030(17)
C68 0.0210(18) 0.036(3) 0.0279(19) -0.0058(19) -0.0036(15) 0.0038(18)
C69 0.029(2) 0.043(3) 0.0235(19) -0.0077(19) -0.0081(15) 0.0010(19)
C70 0.0282(19) 0.031(2) 0.0183(17) 0.0010(17) 0.0082(14) -0.0004(18)
C71 0.035(2) 0.033(3) 0.0220(19) 0.0068(18) -0.0002(16) 0.0080(19)
C72 0.043(2) 0.027(3) 0.025(2) 0.0126(18) 0.0137(17) 0.0071(19)
C73 0.028(2) 0.021(2) 0.048(3) 0.011(2) 0.0108(18) -0.0034(17)
C74 0.029(2) 0.022(2) 0.031(2) 0.0007(18) 0.0022(16) 0.0001(17)
C75 0.0176(17) 0.032(2) 0.0212(18) 0.0043(17) -0.0018(14) -0.0016(16)
C76 0.0286(19) 0.019(2) 0.0148(17) 0.0024(15) -0.0035(14) -0.0002(16)
C77 0.0174(17) 0.020(2) 0.0187(17) 0.0023(16) 0.0006(13) -0.0015(15)
C78 0.0207(18) 0.016(2) 0.0174(17) 0.0025(15) 0.0022(14) -0.0037(15)
C79 0.0167(17) 0.025(2) 0.0213(18) 0.0068(16) -0.0018(14) -0.0019(15)
C80 0.0203(19) 0.057(3) 0.031(2) 0.000(2) -0.0060(16) -0.009(2)
C81 0.037(2) 0.029(2) 0.0199(18) -0.0021(17) -0.0057(16) 0.0013(18)
C82 0.0213(18) 0.031(3) 0.0223(19) -0.0009(18) -0.0002(15) 0.0052(17)
C83 0.0243(19) 0.026(2) 0.0186(18) -0.0027(17) -0.0031(15) -0.0025(17)
C84 0.0187(18) 0.035(3) 0.0234(19) 0.0066(18) 0.0056(14) -0.0027(17)
C85 0.035(2) 0.020(2) 0.0123(16) 0.0021(15) -0.0009(14) -0.0017(16)
C86 0.0223(18) 0.024(2) 0.0232(18) 0.0047(17) -0.0067(14) -0.0043(16)
C87 0.0190(18) 0.026(2) 0.032(2) 0.0098(18) 0.0027(15) 0.0037(16)
C88 0.030(2) 0.012(2) 0.0242(19) 0.0008(16) 0.0026(15) -0.0034(16)
C89 0.0202(17) 0.025(2) 0.0157(16) 0.0049(15) -0.0030(13) -0.0074(15)
C90 0.0191(17) 0.016(2) 0.0193(17) 0.0015(15) 0.0021(13) -0.0034(14)
C91 0.0157(16) 0.021(2) 0.0175(17) 0.0001(15) -0.0015(13) -0.0014(15)
C92 0.0213(17) 0.027(2) 0.0118(15) 0.0010(15) 0.0011(13) -0.0020(16)
C93 0.0173(16) 0.025(2) 0.0163(16) 0.0074(16) 0.0013(13) -0.0024(15)
C94 0.0201(17) 0.027(2) 0.0270(19) 0.0071(17) -0.0035(14) -0.0109(16)
C95 0.036(2) 0.020(2) 0.029(2) -0.0020(17) -0.0094(16) 0.0014(17)
C96 0.0174(17) 0.029(2) 0.031(2) -0.0001(18) -0.0004(14) 0.0016(16)
C97 0.028(2) 0.034(3) 0.024(2) -0.0087(18) -0.0027(15) -0.0065(18)
C98 0.0266(19) 0.037(3) 0.0248(19) -0.0011(18) 0.0039(15) 0.0029(18)
C99 0.027(2) 0.032(3) 0.0223(19) -0.0102(18) -0.0015(15) 0.0044(18)
C100 0.032(2) 0.057(4) 0.055(3) -0.039(3) -0.016(2) 0.014(2)
C101 0.026(2) 0.050(4) 0.108(5) -0.057(3) 0.017(3) -0.015(2)
C102 0.040(3) 0.021(3) 0.075(3) -0.015(2) 0.029(2) -0.007(2)
C103 0.0215(18) 0.020(2) 0.0244(19) 0.0010(16) -0.0022(14) -0.0011(15)
C104 0.0202(16) 0.018(2) 0.0176(16) -0.0010(16) -0.0027(13) -0.0043(15)
C105 0.0234(18) 0.016(2) 0.0211(18) 0.0023(15) -0.0044(14) -0.0045(15)
C106 0.0204(17) 0.018(2) 0.0185(17) -0.0029(15) 0.0032(13) -0.0039(15)
C107 0.0184(16) 0.015(2) 0.0263(18) -0.0019(16) 0.0010(14) 0.0019(14)
C108 0.034(2) 0.039(3) 0.035(2) 0.020(2) -0.0067(18) -0.004(2)
C109 0.0192(17) 0.027(2) 0.033(2) 0.0033(19) -0.0030(15) -0.0080(17)
C110 0.029(2) 0.048(3) 0.029(2) 0.015(2) -0.0111(16) -0.010(2)
C111 0.029(2) 0.031(3) 0.027(2) -0.0048(18) 0.0090(15) -0.0074(17)
C112 0.0211(19) 0.029(3) 0.048(3) 0.004(2) -0.0053(17) 0.0080(17)
C113 0.048(2) 0.024(2) 0.0137(17) -0.0003(16) 0.0052(16) -0.0042(19)
C114 0.040(2) 0.036(3) 0.023(2) -0.0147(19) -0.0189(17) 0.018(2)
C115 0.0231(19) 0.032(3) 0.032(2) -0.0188(19) 0.0013(16) -0.0060(17)
C116 0.030(2) 0.023(2) 0.0191(18) -0.0007(16) 0.0063(14) -0.0034(17)
C117 0.0214(17) 0.031(2) 0.0121(16) -0.0066(16) 0.0033(13) -0.0037(16)
C118 0.0187(17) 0.032(3) 0.0190(17) -0.0111(17) -0.0009(13) 0.0049(16)
C119 0.030(2) 0.022(2) 0.0197(18) -0.0055(16) -0.0015(15) 0.0029(16)
C120 0.0205(17) 0.026(2) 0.0189(17) -0.0076(16) 0.0014(14) -0.0006(16)
C121 0.0226(18) 0.032(3) 0.0153(17) -0.0033(16) -0.0012(14) 0.0004(16)
C122 0.038(2) 0.043(3) 0.034(2) 0.001(2) 0.0126(18) -0.010(2)
C123 0.025(2) 0.049(3) 0.041(2) -0.017(2) -0.0087(17) 0.009(2)
C124 0.062(3) 0.021(2) 0.034(2) 0.0001(19) -0.004(2) 0.004(2)
C125 0.0231(19) 0.038(3) 0.045(2) -0.014(2) 0.0024(17) -0.0057(19)
C126 0.038(2) 0.056(3) 0.0193(19) 0.005(2) -0.0078(17) 0.006(2)
C127 0.037(2) 0.022(2) 0.0201(18) -0.0035(16) -0.0042(15) -0.0071(17)
C128 0.045(2) 0.021(2) 0.027(2) -0.0108(17) 0.0113(17) -0.0078(19)
C129 0.026(2) 0.019(2) 0.049(3) -0.011(2) 0.0099(18) 0.0019(17)
C130 0.027(2) 0.013(2) 0.037(2) 0.0003(17) -0.0059(16) -0.0002(16)
C131 0.0208(17) 0.014(2) 0.0206(17) -0.0031(15) -0.0003(13) -0.0018(15)
C132 0.0199(17) 0.020(2) 0.0206(17) -0.0048(15) -0.0008(14) -0.0002(15)
C133 0.0167(17) 0.018(2) 0.0226(18) -0.0071(15) 0.0044(13) 0.0007(14)
C134 0.0216(18) 0.014(2) 0.0172(17) -0.0058(15) -0.0006(14) -0.0014(15)
C135 0.0180(17) 0.020(2) 0.0211(18) -0.0024(16) -0.0014(14) 0.0005(15)
C136 0.0303(19) 0.022(2) 0.0224(18) -0.0002(17) 0.0034(14) -0.0004(17)
C137 0.0199(17) 0.033(3) 0.032(2) -0.0013(18) -0.0049(15) 0.0000(17)
C138 0.0214(18) 0.029(2) 0.0253(19) -0.0065(17) 0.0028(15) -0.0002(16)
C139 0.0211(18) 0.035(3) 0.022(2) -0.0037(18) -0.0026(15) 0.0023(17)
C140 0.0149(17) 0.038(3) 0.027(2) -0.0035(19) 0.0025(15) -0.0045(17)
B1 0.041(3) 0.028(3) 0.035(3) 0.004(2) 0.010(2) 0.006(2)
B2 0.035(3) 0.027(3) 0.029(2) -0.007(2) 0.0079(19) -0.009(2)
B3 0.030(3) 0.035(3) 0.065(4) -0.012(3) -0.004(2) -0.016(2)
B4 0.034(3) 0.048(4) 0.048(3) -0.008(3) -0.004(2) 0.022(3)
B5 0.051(3) 0.035(3) 0.041(3) -0.007(2) 0.011(2) -0.025(3)
B6 0.036(3) 0.040(3) 0.037(3) -0.005(2) 0.010(2) 0.012(2)
B7 0.025(2) 0.050(4) 0.035(3) 0.017(2) -0.0024(19) -0.008(2)
B8 0.056(3) 0.044(4) 0.038(3) 0.008(3) 0.007(2) 0.032(3)
B9 0.017(2) 0.080(5) 0.051(3) -0.032(3) 0.003(2) 0.011(3)
B10 0.030(2) 0.034(3) 0.024(2) 0.004(2) 0.0017(17) -0.014(2)
Fe1 0.0138(2) 0.0199(3) 0.0161(2) -0.0017(2) 0.00139(17) -0.0005(2)
Fe2 0.0165(2) 0.0181(3) 0.0151(2) 0.0002(2) 0.00187(18) -0.0020(2)
Fe3 0.0146(2) 0.0218(3) 0.0180(2) 0.0013(2) -0.00269(18) -0.0011(2)
Fe4 0.0136(2) 0.0209(3) 0.0155(2) -0.0021(2) -0.00223(17) 0.0003(2)
Fe5 0.0154(2) 0.0169(3) 0.0145(2) -0.0008(2) 0.00043(18) -0.0016(2)
Fe6 0.0174(2) 0.0206(3) 0.0178(2) 0.0042(2) 0.00239(19) 0.0012(2)
Fe7 0.0150(2) 0.0164(3) 0.0151(2) 0.0002(2) 0.00055(18) -0.0019(2)
Fe8 0.0146(2) 0.0188(3) 0.0207(2) -0.0031(2) -0.00055(18) -0.0005(2)
Fe9 0.0151(2) 0.0193(3) 0.0142(2) -0.0017(2) -0.00004(18) 0.0008(2)
Fe10 0.0159(2) 0.0179(3) 0.0182(2) -0.0032(2) 0.00175(19) -0.0019(2)
N1 0.0181(14) 0.0163(18) 0.0161(14) 0.0002(13) 0.0031(11) -0.0009(12)
N2 0.0193(15) 0.024(2) 0.0180(15) -0.0009(14) 0.0020(12) -0.0035(13)
N3 0.0143(14) 0.030(2) 0.0314(17) -0.0048(15) -0.0022(12) -0.0012(14)
N4 0.0160(14) 0.031(2) 0.0252(16) -0.0028(14) -0.0028(12) 0.0073(13)
N5 0.0285(17) 0.0210(19) 0.0234(16) 0.0009(14) 0.0042(13) -0.0072(14)
N6 0.0286(17) 0.026(2) 0.0225(16) 0.0057(14) 0.0027(13) 0.0062(14)
N7 0.0219(15) 0.0222(19) 0.0208(15) 0.0028(14) 0.0048(12) -0.0013(13)
N8 0.0281(17) 0.0154(18) 0.0347(18) -0.0021(14) 0.0112(14) 0.0019(14)
N9 0.0198(15) 0.025(2) 0.0210(15) -0.0064(14) 0.0019(12) 0.0033(13)
N10 0.0224(15) 0.0201(19) 0.0222(15) -0.0016(13) -0.0004(12) -0.0036(13)

loop_
_atom_type_symbol
_atom_type_description
_atom_type_scat_dispersion_real
_atom_type_scat_dispersion_imag
_atom_type_scat_source
C C 0.0033 0.0016 'International Tables Vol C Tables 4.2.6.8 and 6.1.1.4'
H H 0.0000 0.0000 'International Tables Vol C Tables 4.2.6.8 and 6.1.1.4'
B B 0.0013 0.0007 'International Tables Vol C Tables 4.2.6.8 and 6.1.1.4'
Fe Fe 0.3463 0.8444 'International Tables Vol C Tables 4.2.6.8 and 6.1.1.4'
N N 0.0061 0.0033 'International Tables Vol C Tables 4.2.6.8 and 6.1.1.4'

loop_
_geom_angle_atom_site_label_1
_geom_angle_atom_site_label_2
_geom_angle_atom_site_label_3
_geom_angle
N1 C1 C2 109.8(3)
N1 C1 Fe1 69.83(19)
C2 C1 Fe1 71.9(2)
N1 C1 H1 125.1
C2 C1 H1 125.1
Fe1 C1 H1 124.8
C3 C2 C1 106.6(4)
C3 C2 Fe1 69.7(2)
C1 C2 Fe1 67.8(2)
C3 C2 H2 126.7
C1 C2 H2 126.7
Fe1 C2 H2 127.3
C4 C3 C2 106.9(4)
C4 C3 Fe1 68.0(2)
C2 C3 Fe1 70.5(2)
C4 C3 H3 126.5
C2 C3 H3 126.5
Fe1 C3 H3 126.5
N1 C4 C3 109.7(3)
N1 C4 Fe1 69.72(18)
C3 C4 Fe1 72.0(2)
N1 C4 H4 125.2
C3 C4 H4 125.2
Fe1 C4 H4 124.7
C6 C5 C9 108.5(3)
C6 C5 C10 127.9(3)
C9 C5 C10 123.6(4)
C6 C5 Fe1 69.52(19)
C9 C5 Fe1 69.61(19)
C10 C5 Fe1 128.2(2)
C5 C6 C7 108.1(3)
C5 C6 C11 127.3(3)
C7 C6 C11 124.7(4)
C5 C6 Fe1 69.9(2)
C7 C6 Fe1 69.20(19)
C11 C6 Fe1 127.4(2)
C8 C7 C6 107.8(3)
C8 C7 C12 126.5(3)
C6 C7 C12 125.7(4)
C8 C7 Fe1 69.9(2)
C6 C7 Fe1 69.83(19)
C12 C7 Fe1 125.6(2)
C7 C8 C9 108.3(3)
C7 C8 C13 126.1(3)
C9 C8 C13 125.6(4)
C7 C8 Fe1 69.4(2)
C9 C8 Fe1 69.57(19)
C13 C8 Fe1 129.2(2)
C5 C9 C8 107.3(3)
C5 C9 C14 125.8(3)
C8 C9 C14 126.8(3)
C5 C9 Fe1 69.8(2)
C8 C9 Fe1 69.3(2)
C14 C9 Fe1 128.5(3)
C5 C10 H10G 109.5
C5 C10 H10H 109.5
H10G C10 H10H 109.5
C5 C10 H10I 109.5
H10G C10 H10I 109.5
H10H C10 H10I 109.5
C6 C11 H11J 109.5
C6 C11 H11K 109.5
H11J C11 H11K 109.5
C6 C11 H11L 109.5
H11J C11 H11L 109.5
H11K C11 H11L 109.5
C7 C12 H12P 109.5
C7 C12 H12Q 109.5
H12P C12 H12Q 109.5
C7 C12 H12R 109.5
H12P C12 H12R 109.5
H12Q C12 H12R 109.5
C8 C13 H13G 109.5
C8 C13 H13H 109.5
H13G C13 H13H 109.5
C8 C13 H13I 109.5
H13G C13 H13I 109.5
H13H C13 H13I 109.5
C9 C14 H14D 109.5
C9 C14 H14E 109.5
H14D C14 H14E 109.5
C9 C14 H14F 109.5
H14D C14 H14F 109.5
H14E C14 H14F 109.5
N2 C15 C16 109.0(4)
N2 C15 Fe2 70.0(2)
C16 C15 Fe2 71.8(2)
N2 C15 H15 125.5
C16 C15 H15 125.5
Fe2 C15 H15 124.3
C15 C16 C17 107.6(3)
C15 C16 Fe2 68.2(2)
C17 C16 Fe2 70.5(2)
C15 C16 H16 126.2
C17 C16 H16 126.2
Fe2 C16 H16 126.6
C18 C17 C16 107.2(4)
C18 C17 Fe2 68.4(2)
C16 C17 Fe2 69.5(2)
C18 C17 H17 126.4
C16 C17 H17 126.4
Fe2 C17 H17 127.2
C17 C18 N2 108.9(3)
C17 C18 Fe2 71.8(2)
N2 C18 Fe2 69.31(18)
C17 C18 H18 125.6
N2 C18 H18 125.6
Fe2 C18 H18 124.9
C23 C19 C20 108.2(3)
C23 C19 C28 125.5(3)
C20 C19 C28 126.3(4)
C23 C19 Fe2 70.0(2)
C20 C19 Fe2 68.9(2)
C28 C19 Fe2 127.1(3)
C21 C20 C19 107.6(3)
C21 C20 C24 127.3(4)
C19 C20 C24 125.2(4)
C21 C20 Fe2 68.7(2)
C19 C20 Fe2 70.21(19)
C24 C20 Fe2 126.7(3)
C20 C21 C22 108.2(3)
C20 C21 C25 126.3(3)
C22 C21 C25 125.5(4)
C20 C21 Fe2 70.4(2)
C22 C21 Fe2 69.84(19)
C25 C21 Fe2 124.8(2)
C23 C22 C21 107.6(3)
C23 C22 C26 125.7(3)
C21 C22 C26 126.7(3)
C23 C22 Fe2 70.9(2)
C21 C22 Fe2 68.5(2)
C26 C22 Fe2 126.5(2)
C22 C23 C19 108.5(3)
C22 C23 C27 125.7(4)
C19 C23 C27 125.6(4)
C22 C23 Fe2 68.78(19)
C19 C23 Fe2 69.5(2)
C27 C23 Fe2 132.1(2)
C20 C24 H24A 109.5
C20 C24 H24B 109.5
H24A C24 H24B 109.5
C20 C24 H24C 109.5
H24A C24 H24C 109.5
H24B C24 H24C 109.5
C21 C25 H25A 109.5
C21 C25 H25B 109.5
H25A C25 H25B 109.5
C21 C25 H25C 109.5
H25A C25 H25C 109.5
H25B C25 H25C 109.5
C22 C26 H26A 109.5
C22 C26 H26B 109.5
H26A C26 H26B 109.5
C22 C26 H26C 109.5
H26A C26 H26C 109.5
H26B C26 H26C 109.5
C23 C27 H27A 109.5
C23 C27 H27B 109.5
H27A C27 H27B 109.5
C23 C27 H27C 109.5
H27A C27 H27C 109.5
H27B C27 H27C 109.5
C19 C28 H28A 109.5
C19 C28 H28B 109.5
H28A C28 H28B 109.5
C19 C28 H28C 109.5
H28A C28 H28C 109.5
H28B C28 H28C 109.5
N3 C29 C30 110.4(4)
N3 C29 Fe3 69.65(18)
C30 C29 Fe3 72.4(2)
N3 C29 H29 124.8
C30 C29 H29 124.8
Fe3 C29 H29 124.7
C29 C30 C31 106.1(4)
C29 C30 Fe3 67.9(2)
C31 C30 Fe3 69.4(2)
C29 C30 H30 127.0
C31 C30 H30 127.0
Fe3 C30 H30 127.3
C32 C31 C30 107.3(4)
C32 C31 Fe3 68.0(2)
C30 C31 Fe3 70.3(2)
C32 C31 H31 126.3
C30 C31 H31 126.3
Fe3 C31 H31 127.0
N3 C32 C31 109.5(3)
N3 C32 Fe3 69.91(19)
C31 C32 Fe3 72.0(2)
N3 C32 H32 125.3
C31 C32 H32 125.3
Fe3 C32 H32 124.4
C34 C33 C37 108.5(3)
C34 C33 C38 126.1(4)
C37 C33 C38 125.4(3)
C34 C33 Fe3 70.5(2)
C37 C33 Fe3 69.1(2)
C38 C33 Fe3 125.3(2)
C33 C34 C35 107.8(4)
C33 C34 C39 127.5(4)
C35 C34 C39 124.7(4)
C33 C34 Fe3 68.9(2)
C35 C34 Fe3 68.7(2)
C39 C34 Fe3 128.3(3)
C36 C35 C34 107.8(3)
C36 C35 C40 126.6(4)
C34 C35 C40 125.6(4)
C36 C35 Fe3 69.1(2)
C34 C35 Fe3 70.1(2)
C40 C35 Fe3 127.9(3)
C35 C36 C37 108.5(3)
C35 C36 C41 127.0(3)
C37 C36 C41 124.5(4)
C35 C36 Fe3 70.1(2)
C37 C36 Fe3 69.32(19)
C41 C36 Fe3 125.3(3)
C33 C37 C36 107.4(3)
C33 C37 C42 126.8(3)
C36 C37 C42 125.8(3)
C33 C37 Fe3 69.67(19)
C36 C37 Fe3 69.27(19)
C42 C37 Fe3 125.8(2)
C33 C38 H38A 109.5
C33 C38 H38B 109.5
H38A C38 H38B 109.5
C33 C38 H38C 109.5
H38A C38 H38C 109.5
H38B C38 H38C 109.5
C34 C39 H39A 109.5
C34 C39 H39B 109.5
H39A C39 H39B 109.5
C34 C39 H39C 109.5
H39A C39 H39C 109.5
H39B C39 H39C 109.5
C35 C40 H40A 109.5
C35 C40 H40B 109.5
H40A C40 H40B 109.5
C35 C40 H40C 109.5
H40A C40 H40C 109.5
H40B C40 H40C 109.5
C36 C41 H41A 109.5
C36 C41 H41B 109.5
H41A C41 H41B 109.5
C36 C41 H41C 109.5
H41A C41 H41C 109.5
H41B C41 H41C 109.5
C37 C42 H42A 109.5
C37 C42 H42B 109.5
H42A C42 H42B 109.5
C37 C42 H42C 109.5
H42A C42 H42C 109.5
H42B C42 H42C 109.5
N4 C43 C44 109.2(3)
N4 C43 Fe4 70.05(19)
C44 C43 Fe4 71.2(2)
N4 C43 H43 125.4
C44 C43 H43 125.4
Fe4 C43 H43 124.9
C43 C44 C45 107.2(4)
C43 C44 Fe4 68.4(2)
C45 C44 Fe4 70.2(2)
C43 C44 H44 126.4
C45 C44 H44 126.4
Fe4 C44 H44 126.5
C46 C45 C44 107.1(4)
C46 C45 Fe4 68.4(2)
C44 C45 Fe4 69.7(2)
C46 C45 H45 126.4
C44 C45 H45 126.4
Fe4 C45 H45 127.0
N4 C46 C45 109.4(3)
N4 C46 Fe4 69.87(18)
C45 C46 Fe4 71.5(2)
N4 C46 H46 125.3
C45 C46 H46 125.3
Fe4 C46 H46 124.9
C51 C47 C48 108.0(3)
C51 C47 C52 126.4(3)
C48 C47 C52 125.6(4)
C51 C47 Fe4 69.1(2)
C48 C47 Fe4 69.78(19)
C52 C47 Fe4 127.2(2)
C49 C48 C47 107.9(3)
C49 C48 C53 126.0(3)
C47 C48 C53 126.1(3)
C49 C48 Fe4 69.2(2)
C47 C48 Fe4 69.2(2)
C53 C48 Fe4 128.4(3)
C48 C49 C50 108.3(3)
C48 C49 C54 124.9(4)
C50 C49 C54 126.8(3)
C48 C49 Fe4 70.15(19)
C50 C49 Fe4 69.01(19)
C54 C49 Fe4 125.2(2)
C49 C50 C51 107.8(3)
C49 C50 C55 127.4(3)
C51 C50 C55 124.8(3)
C49 C50 Fe4 69.8(2)
C51 C50 Fe4 69.46(19)
C55 C50 Fe4 125.3(2)
C47 C51 C50 107.9(3)
C47 C51 C56 127.2(3)
C50 C51 C56 124.9(4)
C47 C51 Fe4 69.9(2)
C50 C51 Fe4 69.15(18)
C56 C51 Fe4 125.9(2)
C47 C52 H52A 109.5
C47 C52 H52B 109.5
H52A C52 H52B 109.5
C47 C52 H52C 109.5
H52A C52 H52C 109.5
H52B C52 H52C 109.5
C48 C53 H53A 109.5
C48 C53 H53B 109.5
H53A C53 H53B 109.5
C48 C53 H53C 109.5
H53A C53 H53C 109.5
H53B C53 H53C 109.5
C49 C54 H54A 109.5
C49 C54 H54B 109.5
H54A C54 H54B 109.5
C49 C54 H54C 109.5
H54A C54 H54C 109.5
H54B C54 H54C 109.5
C50 C55 H55A 109.5
C50 C55 H55B 109.5
H55A C55 H55B 109.5
C50 C55 H55C 109.5
H55A C55 H55C 109.5
H55B C55 H55C 109.5
C51 C56 H56A 109.5
C51 C56 H56B 109.5
H56A C56 H56B 109.5
C51 C56 H56C 109.5
H56A C56 H56C 109.5
H56B C56 H56C 109.5
N5 C57 C58 109.8(3)
N5 C57 Fe5 70.2(2)
C58 C57 Fe5 71.8(2)
N5 C57 H57 125.1
C58 C57 H57 125.1
Fe5 C57 H57 124.5
C57 C58 C59 106.1(4)
C57 C58 Fe5 67.8(2)
C59 C58 Fe5 70.4(2)
C57 C58 H58 126.9
C59 C58 H58 126.9
Fe5 C58 H58 126.4
C60 C59 C58 107.8(3)
C60 C59 Fe5 68.4(2)
C58 C59 Fe5 69.7(2)
C60 C59 H59 126.1
C58 C59 H59 126.1
Fe5 C59 H59 127.4
C59 C60 N5 108.9(3)
C59 C60 Fe5 72.2(2)
N5 C60 Fe5 69.3(2)
C59 C60 H60 125.6
N5 C60 H60 125.6
Fe5 C60 H60 124.6
C65 C61 C62 108.6(3)
C65 C61 C66 125.9(3)
C62 C61 C66 125.4(3)
C65 C61 Fe5 70.4(2)
C62 C61 Fe5 69.6(2)
C66 C61 Fe5 127.2(3)
C63 C62 C61 107.4(3)
C63 C62 C67 125.7(3)
C61 C62 C67 126.9(3)
C63 C62 Fe5 69.8(2)
C61 C62 Fe5 69.2(2)
C67 C62 Fe5 126.5(3)
C64 C63 C62 107.7(3)
C64 C63 C68 126.3(3)
C62 C63 C68 126.0(3)
C64 C63 Fe5 69.7(2)
C62 C63 Fe5 69.2(2)
C68 C63 Fe5 126.3(3)
C65 C64 C63 108.4(3)
C65 C64 C69 126.3(3)
C63 C64 C69 125.3(3)
C65 C64 Fe5 69.71(18)
C63 C64 Fe5 69.39(18)
C69 C64 Fe5 127.6(3)
C61 C65 C64 107.8(3)
C61 C65 C70 126.3(3)
C64 C65 C70 125.9(3)
C61 C65 Fe5 69.06(19)
C64 C65 Fe5 69.65(19)
C70 C65 Fe5 125.1(3)
C61 C66 H66A 109.5
C61 C66 H66B 109.5
H66A C66 H66B 109.5
C61 C66 H66C 109.5
H66A C66 H66C 109.5
H66B C66 H66C 109.5
C62 C67 H67A 109.5
C62 C67 H67B 109.5
H67A C67 H67B 109.5
C62 C67 H67C 109.5
H67A C67 H67C 109.5
H67B C67 H67C 109.5
C63 C68 H68A 109.5
C63 C68 H68B 109.5
H68A C68 H68B 109.5
C63 C68 H68C 109.5
H68A C68 H68C 109.5
H68B C68 H68C 109.5
C64 C69 H69A 109.5
C64 C69 H69B 109.5
H69A C69 H69B 109.5
C64 C69 H69C 109.5
H69A C69 H69C 109.5
H69B C69 H69C 109.5
C65 C70 H70A 109.5
C65 C70 H70B 109.5
H70A C70 H70B 109.5
C65 C70 H70C 109.5
H70A C70 H70C 109.5
H70B C70 H70C 109.5
N6 C71 C72 108.6(3)
N6 C71 Fe6 69.4(2)
C72 C71 Fe6 71.3(2)
N6 C71 H71 125.7
C72 C71 H71 125.7
Fe6 C71 H71 125.2
C73 C72 C71 107.5(4)
C73 C72 Fe6 70.1(2)
C71 C72 Fe6 68.4(2)
C73 C72 H72 126.2
C71 C72 H72 126.2
Fe6 C72 H72 126.8
C72 C73 C74 107.1(4)
C72 C73 Fe6 70.5(2)
C74 C73 Fe6 68.0(2)
C72 C73 H73 126.5
C74 C73 H73 126.5
Fe6 C73 H73 126.6
N6 C74 C73 109.0(3)
N6 C74 Fe6 69.8(2)
C73 C74 Fe6 71.6(2)
N6 C74 H74 125.5
C73 C74 H74 125.5
Fe6 C74 H74 124.7
C79 C75 C76 108.0(3)
C79 C75 C80 125.4(3)
C76 C75 C80 126.6(3)
C79 C75 Fe6 70.6(2)
C76 C75 Fe6 69.2(2)
C80 C75 Fe6 127.0(3)
C75 C76 C77 107.8(3)
C75 C76 C81 126.2(3)
C77 C76 C81 126.0(3)
C75 C76 Fe6 69.5(2)
C77 C76 Fe6 69.8(2)
C81 C76 Fe6 124.6(3)
C78 C77 C76 107.5(3)
C78 C77 C82 126.7(3)
C76 C77 C82 125.9(3)
C78 C77 Fe6 70.2(2)
C76 C77 Fe6 68.9(2)
C82 C77 Fe6 126.9(3)
C79 C78 C77 108.8(3)
C79 C78 C83 125.5(3)
C77 C78 C83 125.7(3)
C79 C78 Fe6 69.9(2)
C77 C78 Fe6 69.1(2)
C83 C78 Fe6 129.2(3)
C78 C79 C75 108.0(3)
C78 C79 C84 126.2(3)
C75 C79 C84 125.8(3)
C78 C79 Fe6 69.7(2)
C75 C79 Fe6 68.6(2)
C84 C79 Fe6 128.4(3)
C75 C80 H80A 109.5
C75 C80 H80B 109.5
H80A C80 H80B 109.5
C75 C80 H80C 109.5
H80A C80 H80C 109.5
H80B C80 H80C 109.5
C76 C81 H81A 109.5
C76 C81 H81B 109.5
H81A C81 H81B 109.5
C76 C81 H81C 109.5
H81A C81 H81C 109.5
H81B C81 H81C 109.5
C77 C82 H82A 109.5
C77 C82 H82B 109.5
H82A C82 H82B 109.5
C77 C82 H82C 109.5
H82A C82 H82C 109.5
H82B C82 H82C 109.5
C78 C83 H83A 109.5
C78 C83 H83B 109.5
H83A C83 H83B 109.5
C78 C83 H83C 109.5
H83A C83 H83C 109.5
H83B C83 H83C 109.5
C79 C84 H84A 109.5
C79 C84 H84B 109.5
H84A C84 H84B 109.5
C79 C84 H84C 109.5
H84A C84 H84C 109.5
H84B C84 H84C 109.5
N7 C85 C86 108.3(3)
N7 C85 Fe7 69.61(18)
C86 C85 Fe7 71.5(2)
N7 C85 H85 125.8
C86 C85 H85 125.8
Fe7 C85 H85 124.7
C87 C86 C85 108.0(3)
C87 C86 Fe7 70.4(2)
C85 C86 Fe7 68.11(19)
C87 C86 H86 126.0
C85 C86 H86 126.0
Fe7 C86 H86 127.0
C86 C87 C88 106.9(3)
C86 C87 Fe7 70.2(2)
C88 C87 Fe7 68.0(2)
C86 C87 H87 126.5
C88 C87 H87 126.5
Fe7 C87 H87 126.7
N7 C88 C87 109.4(3)
N7 C88 Fe7 69.7(2)
C87 C88 Fe7 71.9(2)
N7 C88 H88 125.3
C87 C88 H88 125.3
Fe7 C88 H88 124.7
C93 C89 C90 108.5(3)
C93 C89 C94 125.9(3)
C90 C89 C94 125.6(3)
C93 C89 Fe7 69.4(2)
C90 C89 Fe7 70.2(2)
C94 C89 Fe7 125.6(2)
C89 C90 C91 107.7(3)
C89 C90 C95 127.3(3)
C91 C90 C95 125.0(3)
C89 C90 Fe7 68.8(2)
C91 C90 Fe7 70.2(2)
C95 C90 Fe7 128.7(3)
C92 C91 C90 108.1(3)
C92 C91 C96 125.8(3)
C90 C91 C96 126.1(3)
C92 C91 Fe7 68.9(2)
C90 C91 Fe7 69.1(2)
C96 C91 Fe7 127.8(3)
C91 C92 C93 107.9(3)
C91 C92 C97 125.3(3)
C93 C92 C97 126.8(4)
C91 C92 Fe7 70.58(19)
C93 C92 Fe7 68.69(18)
C97 C92 Fe7 127.7(3)
C89 C93 C92 107.8(3)
C89 C93 C98 126.4(3)
C92 C93 C98 125.7(3)
C89 C93 Fe7 69.8(2)
C92 C93 Fe7 69.94(19)
C98 C93 Fe7 126.2(3)
C89 C94 H94A 109.5
C89 C94 H94B 109.5
H94A C94 H94B 109.5
C89 C94 H94C 109.5
H94A C94 H94C 109.5
H94B C94 H94C 109.5
C90 C95 H95A 109.5
C90 C95 H95B 109.5
H95A C95 H95B 109.5
C90 C95 H95C 109.5
H95A C95 H95C 109.5
H95B C95 H95C 109.5
C91 C96 H96A 109.5
C91 C96 H96B 109.5
H96A C96 H96B 109.5
C91 C96 H96C 109.5
H96A C96 H96C 109.5
H96B C96 H96C 109.5
C92 C97 H97A 109.5
C92 C97 H97B 109.5
H97A C97 H97B 109.5
C92 C97 H97C 109.5
H97A C97 H97C 109.5
H97B C97 H97C 109.5
C93 C98 H98A 109.5
C93 C98 H98B 109.5
H98A C98 H98B 109.5
C93 C98 H98C 109.5
H98A C98 H98C 109.5
H98B C98 H98C 109.5
N8 C99 C100 109.7(4)
N8 C99 Fe8 69.8(2)
C100 C99 Fe8 71.2(2)
N8 C99 H99 125.2
C100 C99 H99 125.2
Fe8 C99 H99 125.4
C99 C100 C101 106.2(4)
C99 C100 Fe8 68.6(2)
C101 C100 Fe8 69.7(3)
C99 C100 H100 126.9
C101 C100 H100 126.9
Fe8 C100 H100 126.4
C102 C101 C100 107.8(4)
C102 C101 Fe8 68.9(3)
C100 C101 Fe8 70.0(3)
C102 C101 H101 126.1
C100 C101 H101 126.1
Fe8 C101 H101 126.6
N8 C102 C101 109.3(5)
N8 C102 Fe8 69.9(2)
C101 C102 Fe8 71.2(3)
N8 C102 H102 125.3
C101 C102 H102 125.3
Fe8 C102 H102 125.2
C104 C103 C107 108.5(3)
C104 C103 C108 125.3(3)
C107 C103 C108 126.2(3)
C104 C103 Fe8 69.5(2)
C107 C103 Fe8 69.8(2)
C108 C103 Fe8 126.8(3)
C103 C104 C105 108.0(3)
C103 C104 C109 125.4(3)
C105 C104 C109 126.6(3)
C103 C104 Fe8 69.8(2)
C105 C104 Fe8 69.5(2)
C109 C104 Fe8 126.3(3)
C104 C105 C106 108.5(3)
C104 C105 C110 126.4(3)
C106 C105 C110 125.1(3)
C104 C105 Fe8 69.58(19)
C106 C105 Fe8 69.82(19)
C110 C105 Fe8 126.9(3)
C105 C106 C107 107.3(3)
C105 C106 C111 126.8(3)
C107 C106 C111 125.9(3)
C105 C106 Fe8 69.1(2)
C107 C106 Fe8 69.5(2)
C111 C106 Fe8 126.4(3)
C103 C107 C106 107.7(3)
C103 C107 C112 127.5(3)
C106 C107 C112 124.9(3)
C103 C107 Fe8 69.3(2)
C106 C107 Fe8 69.3(2)
C112 C107 Fe8 127.7(3)
C103 C108 H10D 109.5
C103 C108 H10E 109.5
H10D C108 H10E 109.5
C103 C108 H10F 109.5
H10D C108 H10F 109.5
H10E C108 H10F 109.5
C104 C109 H10A 109.5
C104 C109 H10B 109.5
H10A C109 H10B 109.5
C104 C109 H10C 109.5
H10A C109 H10C 109.5
H10B C109 H10C 109.5
C105 C110 H11A 109.5
C105 C110 H11B 109.5
H11A C110 H11B 109.5
C105 C110 H11C 109.5
H11A C110 H11C 109.5
H11B C110 H11C 109.5
C106 C111 H11D 109.5
C106 C111 H11E 109.5
H11D C111 H11E 109.5
C106 C111 H11F 109.5
H11D C111 H11F 109.5
H11E C111 H11F 109.5
C107 C112 H11G 109.5
C107 C112 H11H 109.5
H11G C112 H11H 109.5
C107 C112 H11I 109.5
H11G C112 H11I 109.5
H11H C112 H11I 109.5
N9 C113 C114 109.2(4)
N9 C113 Fe9 69.32(19)
C114 C113 Fe9 71.5(2)
N9 C113 H113 125.4
C114 C113 H113 125.4
Fe9 C113 H113 125.3
C113 C114 C115 106.8(4)
C113 C114 Fe9 68.4(2)
C115 C114 Fe9 69.8(2)
C113 C114 H114 126.6
C115 C114 H114 126.6
Fe9 C114 H114 126.8
C116 C115 C114 107.7(3)
C116 C115 Fe9 68.3(2)
C114 C115 Fe9 70.3(2)
C116 C115 H115 126.2
C114 C115 H115 126.2
Fe9 C115 H115 126.8
N9 C116 C115 109.1(4)
N9 C116 Fe9 69.8(2)
C115 C116 Fe9 71.5(2)
N9 C116 H116 125.4
C115 C116 H116 125.4
Fe9 C116 H116 124.8
C121 C117 C118 107.9(3)
C121 C117 C122 125.5(4)
C118 C117 C122 126.6(3)
C121 C117 Fe9 69.99(19)
C118 C117 Fe9 69.17(19)
C122 C117 Fe9 126.1(3)
C119 C118 C117 108.3(3)
C119 C118 C123 125.8(4)
C117 C118 C123 125.8(4)
C119 C118 Fe9 70.3(2)
C117 C118 Fe9 69.7(2)
C123 C118 Fe9 126.2(3)
C118 C119 C120 108.1(3)
C118 C119 C124 125.9(4)
C120 C119 C124 126.0(4)
C118 C119 Fe9 69.0(2)
C120 C119 Fe9 69.7(2)
C124 C119 Fe9 127.9(3)
C119 C120 C121 107.6(3)
C119 C120 C125 126.2(4)
C121 C120 C125 126.2(4)
C119 C120 Fe9 69.4(2)
C121 C120 Fe9 69.4(2)
C125 C120 Fe9 126.7(3)
C117 C121 C120 108.1(3)
C117 C121 C126 126.3(4)
C120 C121 C126 125.6(3)
C117 C121 Fe9 69.27(19)
C120 C121 Fe9 69.7(2)
C126 C121 Fe9 126.7(3)
C117 C122 H12M 109.5
C117 C122 H12N 109.5
H12M C122 H12N 109.5
C117 C122 H12O 109.5
H12M C122 H12O 109.5
H12N C122 H12O 109.5
C118 C123 H12J 109.5
C118 C123 H12K 109.5
H12J C123 H12K 109.5
C118 C123 H12L 109.5
H12J C123 H12L 109.5
H12K C123 H12L 109.5
C119 C124 H12A 109.5
C119 C124 H12B 109.5
H12A C124 H12B 109.5
C119 C124 H12C 109.5
H12A C124 H12C 109.5
H12B C124 H12C 109.5
C120 C125 H12D 109.5
C120 C125 H12E 109.5
H12D C125 H12E 109.5
C120 C125 H12F 109.5
H12D C125 H12F 109.5
H12E C125 H12F 109.5
C121 C126 H12G 109.5
C121 C126 H12H 109.5
H12G C126 H12H 109.5
C121 C126 H12I 109.5
H12G C126 H12I 109.5
H12H C126 H12I 109.5
C128 C127 N10 109.1(3)
C128 C127 Fe10 71.9(2)
N10 C127 Fe10 69.12(19)
C128 C127 H127 125.5
N10 C127 H127 125.5
Fe10 C127 H127 125.1
C127 C128 C129 107.2(3)
C127 C128 Fe10 68.2(2)
C129 C128 Fe10 69.9(2)
C127 C128 H128 126.4
C129 C128 H128 126.4
Fe10 C128 H128 127.1
C130 C129 C128 107.0(3)
C130 C129 Fe10 68.2(2)
C128 C129 Fe10 69.6(2)
C130 C129 H129 126.5
C128 C129 H129 126.5
Fe10 C129 H129 127.2
N10 C130 C129 108.7(3)
N10 C130 Fe10 68.9(2)
C129 C130 Fe10 71.5(2)
N10 C130 H130 125.6
C129 C130 H130 125.6
Fe10 C130 H130 125.5
C135 C131 C132 107.9(3)
C135 C131 C136 125.4(3)
C132 C131 C136 126.6(3)
C135 C131 Fe10 68.9(2)
C132 C131 Fe10 69.9(2)
C136 C131 Fe10 125.3(3)
C133 C132 C131 107.4(3)
C133 C132 C137 125.5(3)
C131 C132 C137 127.0(3)
C133 C132 Fe10 69.9(2)
C131 C132 Fe10 68.9(2)
C137 C132 Fe10 128.3(3)
C134 C133 C132 108.9(3)
C134 C133 C138 125.6(3)
C132 C133 C138 125.4(3)
C134 C133 Fe10 69.5(2)
C132 C133 Fe10 69.4(2)
C138 C133 Fe10 128.3(3)
C133 C134 C135 107.6(3)
C133 C134 C139 126.7(3)
C135 C134 C139 125.7(3)
C133 C134 Fe10 70.0(2)
C135 C134 Fe10 68.3(2)
C139 C134 Fe10 128.2(3)
C131 C135 C134 108.2(3)
C131 C135 C140 125.3(3)
C134 C135 C140 126.5(3)
C131 C135 Fe10 69.8(2)
C134 C135 Fe10 70.4(2)
C140 C135 Fe10 126.9(3)
C131 C136 H13D 109.5
C131 C136 H13E 109.5
H13D C136 H13E 109.5
C131 C136 H13F 109.5
H13D C136 H13F 109.5
H13E C136 H13F 109.5
C132 C137 H13M 109.5
C132 C137 H13N 109.5
H13M C137 H13N 109.5
C132 C137 H13O 109.5
H13M C137 H13O 109.5
H13N C137 H13O 109.5
C133 C138 H13J 109.5
C133 C138 H13K 109.5
H13J C138 H13K 109.5
C133 C138 H13L 109.5
H13J C138 H13L 109.5
H13K C138 H13L 109.5
C134 C139 H13A 109.5
C134 C139 H13B 109.5
H13A C139 H13B 109.5
C134 C139 H13C 109.5
H13A C139 H13C 109.5
H13B C139 H13C 109.5
C135 C140 H14A 109.5
C135 C140 H14B 109.5
H14A C140 H14B 109.5
C135 C140 H14C 109.5
H14A C140 H14C 109.5
H14B C140 H14C 109.5
N1 B1 H1A 109.5
N1 B1 H1B 109.5
H1A B1 H1B 109.5
N1 B1 H1C 109.5
H1A B1 H1C 109.5
H1B B1 H1C 109.5
N2 B2 H2A 109.5
N2 B2 H2B 109.5
H2A B2 H2B 109.5
N2 B2 H2C 109.5
H2A B2 H2C 109.5
H2B B2 H2C 109.5
N3 B3 H3A 109.5
N3 B3 H3B 109.5
H3A B3 H3B 109.5
N3 B3 H3C 109.5
H3A B3 H3C 109.5
H3B B3 H3C 109.5
N4 B4 H4A 109.5
N4 B4 H4B 109.5
H4A B4 H4B 109.5
N4 B4 H4C 109.5
H4A B4 H4C 109.5
H4B B4 H4C 109.5
N5 B5 H5A 109.5
N5 B5 H5B 109.5
H5A B5 H5B 109.5
N5 B5 H5C 109.5
H5A B5 H5C 109.5
H5B B5 H5C 109.5
N6 B6 H6A 109.5
N6 B6 H6B 109.5
H6A B6 H6B 109.5
N6 B6 H6C 109.5
H6A B6 H6C 109.5
H6B B6 H6C 109.5
N7 B7 H7A 109.5
N7 B7 H7B 109.5
H7A B7 H7B 109.5
N7 B7 H7C 109.5
H7A B7 H7C 109.5
H7B B7 H7C 109.5
N8 B8 H8A 109.5
N8 B8 H8B 109.5
H8A B8 H8B 109.5
N8 B8 H8C 109.5
H8A B8 H8C 109.5
H8B B8 H8C 109.5
N9 B9 H9A 109.5
N9 B9 H9B 109.5
H9A B9 H9B 109.5
N9 B9 H9C 109.5
H9A B9 H9C 109.5
H9B B9 H9C 109.5
N10 B10 H10J 109.5
N10 B10 H10K 109.5
H10J B10 H10K 109.5
N10 B10 H10L 109.5
H10J B10 H10L 109.5
H10K B10 H10L 109.5
N1 Fe1 C4 40.48(13)
N1 Fe1 C1 39.64(14)
C4 Fe1 C1 66.74(14)
N1 Fe1 C7 171.71(13)
C4 Fe1 C7 131.68(14)
C1 Fe1 C7 146.14(16)
N1 Fe1 C8 133.80(15)
C4 Fe1 C8 109.59(15)
C1 Fe1 C8 173.05(17)
C7 Fe1 C8 40.71(15)
N1 Fe1 C6 147.19(13)
C4 Fe1 C6 170.58(17)
C1 Fe1 C6 116.16(14)
C7 Fe1 C6 40.97(13)
C8 Fe1 C6 68.47(14)
N1 Fe1 C9 110.66(14)
C4 Fe1 C9 116.48(16)
C1 Fe1 C9 134.27(15)
C7 Fe1 C9 69.05(15)
C8 Fe1 C9 41.11(14)
C6 Fe1 C9 68.59(15)
N1 Fe1 C5 116.85(13)
C4 Fe1 C5 148.24(17)
C1 Fe1 C5 111.30(14)
C7 Fe1 C5 68.68(14)
C8 Fe1 C5 68.43(13)
C6 Fe1 C5 40.57(15)
C9 Fe1 C5 40.58(14)
N1 Fe1 C3 68.01(14)
C4 Fe1 C3 40.04(16)
C1 Fe1 C3 67.24(15)
C7 Fe1 C3 107.39(15)
C8 Fe1 C3 114.14(14)
C6 Fe1 C3 131.48(17)
C9 Fe1 C3 146.51(15)
C5 Fe1 C3 171.22(17)
N1 Fe1 C2 67.66(14)
C4 Fe1 C2 66.91(16)
C1 Fe1 C2 40.35(15)
C7 Fe1 C2 113.64(16)
C8 Fe1 C2 144.77(15)
C6 Fe1 C2 108.98(15)
C9 Fe1 C2 173.17(14)
C5 Fe1 C2 133.58(15)
C3 Fe1 C2 39.79(15)
C15 Fe2 N2 40.28(13)
C15 Fe2 C21 120.39(14)
N2 Fe2 C21 158.05(13)
C15 Fe2 C18 67.49(14)
N2 Fe2 C18 40.49(14)
C21 Fe2 C18 156.71(16)
C15 Fe2 C22 157.78(15)
N2 Fe2 C22 159.95(13)
C21 Fe2 C22 41.67(13)
C18 Fe2 C22 123.40(15)
C15 Fe2 C20 105.46(15)
N2 Fe2 C20 123.79(15)
C21 Fe2 C20 40.95(15)
C18 Fe2 C20 162.31(16)
C22 Fe2 C20 69.32(14)
C15 Fe2 C16 40.01(16)
N2 Fe2 C16 67.50(14)
C21 Fe2 C16 103.98(14)
C18 Fe2 C16 67.09(14)
C22 Fe2 C16 122.18(16)
C20 Fe2 C16 118.72(15)
C15 Fe2 C19 122.52(17)
N2 Fe2 C19 110.35(14)
C21 Fe2 C19 68.69(15)
C18 Fe2 C19 128.02(15)
C22 Fe2 C19 68.43(15)
C20 Fe2 C19 40.87(14)
C16 Fe2 C19 155.88(16)
C15 Fe2 C23 159.60(17)
N2 Fe2 C23 125.76(13)
C21 Fe2 C23 68.70(13)
C18 Fe2 C23 112.03(13)
C22 Fe2 C23 40.31(15)
C20 Fe2 C23 68.58(13)
C16 Fe2 C23 160.16(18)
C19 Fe2 C23 40.42(15)
C15 Fe2 C17 67.31(16)
N2 Fe2 C17 67.55(15)
C21 Fe2 C17 119.75(16)
C18 Fe2 C17 39.76(15)
C22 Fe2 C17 107.58(16)
C20 Fe2 C17 154.39(15)
C16 Fe2 C17 39.98(15)
C19 Fe2 C17 163.50(14)
C23 Fe2 C17 126.40(15)
C32 Fe3 N3 40.35(14)
C32 Fe3 C29 67.16(15)
N3 Fe3 C29 40.31(14)
C32 Fe3 C36 117.35(15)
N3 Fe3 C36 151.92(14)
C29 Fe3 C36 164.62(17)
C32 Fe3 C37 149.43(16)
N3 Fe3 C37 166.56(13)
C29 Fe3 C37 127.29(15)
C36 Fe3 C37 41.42(13)
C32 Fe3 C33 168.97(17)
N3 Fe3 C33 130.09(14)
C29 Fe3 C33 108.96(14)
C36 Fe3 C33 69.27(14)
C37 Fe3 C33 41.24(15)
C32 Fe3 C35 109.48(15)
N3 Fe3 C35 120.04(15)
C29 Fe3 C35 154.04(18)
C36 Fe3 C35 40.83(15)
C37 Fe3 C35 69.40(14)
C33 Fe3 C35 69.15(14)
C32 Fe3 C34 131.33(16)
N3 Fe3 C34 110.96(15)
C29 Fe3 C34 120.37(16)
C36 Fe3 C34 68.91(16)
C37 Fe3 C34 69.03(15)
C33 Fe3 C34 40.64(14)
C35 Fe3 C34 41.19(15)
C32 Fe3 C31 40.02(17)
N3 Fe3 C31 67.73(15)
C29 Fe3 C31 66.99(16)
C36 Fe3 C31 106.30(16)
C37 Fe3 C31 115.22(16)
C33 Fe3 C31 149.40(16)
C35 Fe3 C31 128.17(16)
C34 Fe3 C31 167.97(15)
C32 Fe3 C30 67.59(16)
N3 Fe3 C30 67.88(15)
C29 Fe3 C30 39.74(17)
C36 Fe3 C30 126.33(17)
C37 Fe3 C30 105.33(15)
C33 Fe3 C30 116.62(14)
C35 Fe3 C30 165.18(17)
C34 Fe3 C30 151.33(15)
C31 Fe3 C30 40.33(15)
C43 Fe4 C46 67.37(14)
C43 Fe4 N4 40.26(14)
C46 Fe4 N4 40.36(13)
C43 Fe4 C50 152.03(16)
C46 Fe4 C50 126.07(14)
N4 Fe4 C50 164.67(13)
C43 Fe4 C51 118.51(14)
C46 Fe4 C51 162.94(17)
N4 Fe4 C51 153.66(13)
C50 Fe4 C51 41.39(13)
C43 Fe4 C49 166.12(17)
C46 Fe4 C49 108.73(14)
N4 Fe4 C49 128.22(14)
C50 Fe4 C49 41.18(14)
C51 Fe4 C49 69.31(13)
C43 Fe4 C47 108.69(15)
C46 Fe4 C47 155.47(18)
N4 Fe4 C47 120.74(14)
C50 Fe4 C47 69.27(14)
C51 Fe4 C47 40.99(15)
C49 Fe4 C47 68.95(13)
C43 Fe4 C44 40.37(17)
C46 Fe4 C44 67.43(16)
N4 Fe4 C44 67.97(15)
C50 Fe4 C44 116.99(17)
C51 Fe4 C44 105.91(15)
C49 Fe4 C44 152.04(17)
C47 Fe4 C44 126.36(15)
C43 Fe4 C48 128.74(17)
C46 Fe4 C48 121.19(17)
N4 Fe4 C48 109.99(15)
C50 Fe4 C48 69.05(15)
C51 Fe4 C48 69.09(15)
C49 Fe4 C48 40.69(14)
C47 Fe4 C48 41.03(14)
C44 Fe4 C48 165.28(15)
C43 Fe4 C45 67.55(16)
C46 Fe4 C45 40.11(17)
N4 Fe4 C45 67.91(15)
C50 Fe4 C45 105.87(15)
C51 Fe4 C45 124.86(16)
C49 Fe4 C45 118.77(15)
C47 Fe4 C45 163.04(16)
C44 Fe4 C45 40.12(15)
C48 Fe4 C45 153.99(15)
N5 Fe5 C57 39.61(14)
N5 Fe5 C60 40.52(14)
C57 Fe5 C60 66.91(16)
N5 Fe5 C61 172.39(14)
C57 Fe5 C61 146.00(15)
C60 Fe5 C61 132.39(15)
N5 Fe5 C62 146.28(14)
C57 Fe5 C62 114.55(16)
C60 Fe5 C62 170.20(15)
C61 Fe5 C62 41.21(14)
N5 Fe5 C63 116.11(14)
C57 Fe5 C63 109.34(15)
C60 Fe5 C63 148.66(16)
C61 Fe5 C63 68.93(14)
C62 Fe5 C63 41.01(13)
N5 Fe5 C64 111.21(14)
C57 Fe5 C64 133.60(15)
C60 Fe5 C64 117.81(16)
C61 Fe5 C64 68.40(14)
C62 Fe5 C64 68.82(14)
C63 Fe5 C64 40.88(14)
N5 Fe5 C65 134.31(14)
C57 Fe5 C65 172.83(15)
C60 Fe5 C65 110.80(15)
C61 Fe5 C65 40.58(14)
C62 Fe5 C65 68.95(15)
C63 Fe5 C65 68.81(14)
C64 Fe5 C65 40.63(13)
N5 Fe5 C58 67.57(14)
C57 Fe5 C58 40.36(14)
C60 Fe5 C58 67.04(16)
C61 Fe5 C58 113.97(15)
C62 Fe5 C58 107.35(16)
C63 Fe5 C58 131.55(15)
C64 Fe5 C58 171.71(15)
C65 Fe5 C58 145.96(14)
N5 Fe5 C59 67.23(14)
C57 Fe5 C59 66.93(15)
C60 Fe5 C59 39.41(16)
C61 Fe5 C59 108.80(15)
C62 Fe5 C59 131.26(15)
C63 Fe5 C59 170.35(15)
C64 Fe5 C59 147.98(15)
C65 Fe5 C59 116.03(14)
C58 Fe5 C59 39.92(15)
N6 Fe6 C74 40.10(14)
N6 Fe6 C71 39.97(14)
C74 Fe6 C71 66.98(17)
N6 Fe6 C76 152.63(14)
C74 Fe6 C76 164.09(15)
C71 Fe6 C76 117.99(15)
N6 Fe6 C75 119.67(14)
C74 Fe6 C75 154.20(16)
C71 Fe6 C75 108.20(16)
C76 Fe6 C75 41.31(15)
N6 Fe6 C77 165.70(13)
C74 Fe6 C77 127.37(15)
C71 Fe6 C77 151.74(15)
C76 Fe6 C77 41.34(13)
C75 Fe6 C77 69.36(14)
N6 Fe6 C78 129.31(14)
C74 Fe6 C78 109.94(15)
C71 Fe6 C78 166.59(15)
C76 Fe6 C78 68.76(14)
C75 Fe6 C78 68.51(14)
C77 Fe6 C78 40.68(14)
N6 Fe6 C73 67.75(15)
C74 Fe6 C73 40.41(16)
C71 Fe6 C73 67.12(17)
C76 Fe6 C73 125.39(16)
C75 Fe6 C73 163.48(16)
C77 Fe6 C73 106.80(16)
C78 Fe6 C73 119.73(15)
N6 Fe6 C79 110.12(14)
C74 Fe6 C79 121.14(16)
C71 Fe6 C79 128.83(15)
C76 Fe6 C79 68.88(15)
C75 Fe6 C79 40.74(14)
C77 Fe6 C79 68.66(14)
C78 Fe6 C79 40.40(13)
C73 Fe6 C79 154.31(16)
N6 Fe6 C72 67.53(15)
C74 Fe6 C72 66.98(17)
C71 Fe6 C72 40.29(15)
C76 Fe6 C72 106.29(16)
C75 Fe6 C72 126.87(16)
C77 Fe6 C72 117.33(15)
C78 Fe6 C72 152.04(15)
C73 Fe6 C72 39.42(16)
C79 Fe6 C72 165.57(15)
N7 Fe7 C88 40.31(14)
N7 Fe7 C85 40.16(13)
C88 Fe7 C85 67.23(16)
N7 Fe7 C93 152.13(14)
C88 Fe7 C93 117.76(16)
C85 Fe7 C93 165.03(14)
N7 Fe7 C89 166.75(14)
C88 Fe7 C89 150.32(15)
C85 Fe7 C89 128.08(15)
C93 Fe7 C89 40.80(15)
N7 Fe7 C92 119.38(13)
C88 Fe7 C92 109.20(16)
C85 Fe7 C92 152.96(14)
C93 Fe7 C92 41.37(13)
C89 Fe7 C92 68.89(14)
N7 Fe7 C90 129.59(13)
C88 Fe7 C90 168.08(14)
C85 Fe7 C90 108.96(15)
C93 Fe7 C90 68.97(15)
C89 Fe7 C90 40.98(14)
C92 Fe7 C90 68.68(15)
N7 Fe7 C86 67.53(13)
C88 Fe7 C86 66.68(16)
C85 Fe7 C86 40.40(14)
C93 Fe7 C86 126.46(14)
C89 Fe7 C86 107.16(14)
C92 Fe7 C86 165.15(16)
C90 Fe7 C86 118.38(15)
N7 Fe7 C91 110.24(13)
C88 Fe7 C91 130.33(14)
C85 Fe7 C91 119.95(15)
C93 Fe7 C91 68.81(14)
C89 Fe7 C91 68.54(13)
C92 Fe7 C91 40.52(15)
C90 Fe7 C91 40.64(14)
C86 Fe7 C91 152.82(16)
N7 Fe7 C87 67.81(13)
C88 Fe7 C87 40.10(15)
C85 Fe7 C87 67.38(16)
C93 Fe7 C87 106.63(15)
C89 Fe7 C87 116.42(14)
C92 Fe7 C87 128.34(16)
C90 Fe7 C87 150.35(15)
C86 Fe7 C87 39.38(16)
C91 Fe7 C87 167.18(16)
N8 Fe8 C99 40.38(15)
N8 Fe8 C102 40.13(14)
C99 Fe8 C102 67.14(18)
N8 Fe8 C105 112.32(14)
C99 Fe8 C105 139.87(15)
C102 Fe8 C105 113.10(19)
N8 Fe8 C104 111.74(14)
C99 Fe8 C104 111.58(15)
C102 Fe8 C104 140.20(19)
C105 Fe8 C104 40.90(13)
N8 Fe8 C103 138.87(14)
C99 Fe8 C103 111.06(17)
C102 Fe8 C103 178.07(18)
C105 Fe8 C103 68.68(15)
C104 Fe8 C103 40.73(14)
N8 Fe8 C106 140.07(14)
C99 Fe8 C106 179.05(15)
C102 Fe8 C106 112.69(17)
C105 Fe8 C106 41.08(14)
C104 Fe8 C106 69.17(14)
C103 Fe8 C106 69.09(15)
N8 Fe8 C107 178.61(14)
C99 Fe8 C107 138.33(16)
C102 Fe8 C107 139.99(16)
C105 Fe8 C107 69.01(14)
C104 Fe8 C107 68.96(14)
C103 Fe8 C107 40.94(14)
C106 Fe8 C107 41.21(14)
N8 Fe8 C101 67.65(17)
C99 Fe8 C101 67.22(18)
C102 Fe8 C101 40.0(2)
C105 Fe8 C101 140.3(2)
C104 Fe8 C101 178.75(19)
C103 Fe8 C101 139.1(2)
C106 Fe8 C101 112.02(17)
C107 Fe8 C101 111.64(18)
N8 Fe8 C100 68.19(17)
C99 Fe8 C100 40.18(16)
C102 Fe8 C100 67.7(2)
C105 Fe8 C100 179.2(2)
C104 Fe8 C100 138.44(19)
C103 Fe8 C100 110.55(19)
C106 Fe8 C100 138.88(16)
C107 Fe8 C100 110.47(17)
C101 Fe8 C100 40.4(2)
N9 Fe9 C116 40.17(13)
N9 Fe9 C113 40.50(15)
C116 Fe9 C113 67.30(16)
N9 Fe9 C118 175.69(15)
C116 Fe9 C118 142.69(16)
C113 Fe9 C118 135.34(17)
N9 Fe9 C117 143.16(15)
C116 Fe9 C117 112.92(16)
C113 Fe9 C117 174.17(15)
C118 Fe9 C117 41.11(15)
N9 Fe9 C121 114.17(14)
C116 Fe9 C121 110.18(16)
C113 Fe9 C121 145.06(16)
C118 Fe9 C121 68.82(14)
C117 Fe9 C121 40.74(14)
N9 Fe9 C119 136.59(14)
C116 Fe9 C119 176.25(15)
C113 Fe9 C119 111.36(16)
C118 Fe9 C119 40.70(15)
C117 Fe9 C119 68.79(16)
C121 Fe9 C119 68.74(15)
N9 Fe9 C120 111.16(13)
C116 Fe9 C120 136.03(16)
C113 Fe9 C120 115.34(16)
C118 Fe9 C120 68.82(14)
C117 Fe9 C120 68.85(14)
C121 Fe9 C120 40.94(15)
C119 Fe9 C120 40.89(15)
N9 Fe9 C115 67.69(14)
C116 Fe9 C115 40.17(15)
C113 Fe9 C115 67.10(16)
C118 Fe9 C115 112.71(15)
C117 Fe9 C115 109.06(16)
C121 Fe9 C115 134.74(17)
C119 Fe9 C115 143.06(16)
C120 Fe9 C115 175.17(17)
N9 Fe9 C114 68.01(14)
C116 Fe9 C114 67.48(17)
C113 Fe9 C114 40.07(16)
C118 Fe9 C114 109.35(15)
C117 Fe9 C114 134.20(16)
C121 Fe9 C114 173.91(17)
C119 Fe9 C114 113.96(17)
C120 Fe9 C114 144.52(18)
C115 Fe9 C114 39.96(17)
N10 Fe10 C127 40.67(13)
N10 Fe10 C130 40.41(13)
C127 Fe10 C130 67.81(15)
N10 Fe10 C135 163.46(13)
C127 Fe10 C135 153.37(14)
C130 Fe10 C135 125.46(15)
N10 Fe10 C131 154.82(13)
C127 Fe10 C131 119.00(15)
C130 Fe10 C131 161.94(15)
C135 Fe10 C131 41.24(14)
N10 Fe10 C132 120.84(13)
C127 Fe10 C132 107.65(15)
C130 Fe10 C132 156.24(15)
C135 Fe10 C132 69.39(14)
C131 Fe10 C132 41.20(14)
N10 Fe10 C134 126.82(13)
C127 Fe10 C134 164.27(14)
C130 Fe10 C134 108.75(15)
C135 Fe10 C134 41.29(14)
C131 Fe10 C134 69.23(14)
C132 Fe10 C134 68.93(14)
N10 Fe10 C133 109.52(14)
C127 Fe10 C133 127.14(15)
C130 Fe10 C133 122.11(16)
C135 Fe10 C133 68.81(14)
C131 Fe10 C133 68.77(14)
C132 Fe10 C133 40.76(14)
C134 Fe10 C133 40.49(13)
N10 Fe10 C128 67.97(14)
C127 Fe10 C128 39.96(15)
C130 Fe10 C128 67.80(17)
C135 Fe10 C128 118.63(15)
C131 Fe10 C128 105.89(15)
C132 Fe10 C128 124.70(16)
C134 Fe10 C128 154.58(15)
C133 Fe10 C128 162.86(16)
N10 Fe10 C129 67.94(14)
C127 Fe10 C129 67.63(16)
C130 Fe10 C129 40.22(16)
C135 Fe10 C129 106.48(15)
C131 Fe10 C129 124.18(15)
C132 Fe10 C129 161.75(16)
C134 Fe10 C129 120.43(16)
C133 Fe10 C129 155.90(16)
C128 Fe10 C129 40.46(16)
C1 N1 C4 107.0(3)
C1 N1 B1 125.8(3)
C4 N1 B1 126.6(3)
C1 N1 Fe1 70.54(19)
C4 N1 Fe1 69.80(19)
B1 N1 Fe1 131.1(2)
C15 N2 C18 107.3(3)
C15 N2 B2 126.3(3)
C18 N2 B2 126.1(3)
C15 N2 Fe2 69.7(2)
C18 N2 Fe2 70.2(2)
B2 N2 Fe2 130.3(2)
C32 N3 C29 106.7(4)
C32 N3 B3 125.8(4)
C29 N3 B3 126.9(4)
C32 N3 Fe3 69.74(19)
C29 N3 Fe3 70.04(19)
B3 N3 Fe3 131.4(3)
C43 N4 C46 107.1(3)
C43 N4 B4 126.8(4)
C46 N4 B4 125.7(4)
C43 N4 Fe4 69.69(19)
C46 N4 Fe4 69.77(18)
B4 N4 Fe4 131.2(3)
C57 N5 C60 107.4(3)
C57 N5 B5 125.9(3)
C60 N5 B5 126.1(4)
C57 N5 Fe5 70.2(2)
C60 N5 Fe5 70.2(2)
B5 N5 Fe5 131.9(3)
C74 N6 C71 107.8(3)
C74 N6 B6 126.3(3)
C71 N6 B6 125.6(3)
C74 N6 Fe6 70.1(2)
C71 N6 Fe6 70.7(2)
B6 N6 Fe6 129.4(3)
C85 N7 C88 107.4(3)
C85 N7 B7 125.8(3)
C88 N7 B7 126.2(4)
C85 N7 Fe7 70.23(19)
C88 N7 Fe7 70.03(19)
B7 N7 Fe7 131.7(2)
C102 N8 C99 106.9(4)
C102 N8 B8 127.3(4)
C99 N8 B8 125.3(3)
C102 N8 Fe8 70.0(2)
C99 N8 Fe8 69.8(2)
B8 N8 Fe8 131.4(3)
C116 N9 C113 107.2(3)
C116 N9 B9 125.7(4)
C113 N9 B9 126.6(4)
C116 N9 Fe9 70.0(2)
C113 N9 Fe9 70.2(2)
B9 N9 Fe9 130.7(3)
C130 N10 C127 107.9(3)
C130 N10 B10 126.1(3)
C127 N10 B10 125.6(3)
C130 N10 Fe10 70.6(2)
C127 N10 Fe10 70.2(2)
B10 N10 Fe10 130.0(3)

loop_
_geom_bond_atom_site_label_1
_geom_bond_atom_site_label_2
_geom_bond_distance
C1 N1 1.370(5)
C1 C2 1.417(5)
C1 Fe1 2.025(3)
C1 H1 0.9500
C2 C3 1.412(6)
C2 Fe1 2.079(4)
C2 H2 0.9500
C3 C4 1.400(6)
C3 Fe1 2.069(4)
C3 H3 0.9500
C4 N1 1.396(5)
C4 Fe1 2.017(4)
C4 H4 0.9500
C5 C6 1.425(5)
C5 C9 1.427(5)
C5 C10 1.511(5)
C5 Fe1 2.058(3)
C6 C7 1.434(5)
C6 C11 1.494(5)
C6 Fe1 2.053(3)
C7 C8 1.425(5)
C7 C12 1.504(5)
C7 Fe1 2.045(3)
C8 C9 1.442(5)
C8 C13 1.504(5)
C8 Fe1 2.052(3)
C9 C14 1.488(5)
C9 Fe1 2.056(4)
C10 H10G 0.9800
C10 H10H 0.9800
C10 H10I 0.9800
C11 H11J 0.9800
C11 H11K 0.9800
C11 H11L 0.9800
C12 H12P 0.9800
C12 H12Q 0.9800
C12 H12R 0.9800
C13 H13G 0.9800
C13 H13H 0.9800
C13 H13I 0.9800
C14 H14D 0.9800
C14 H14E 0.9800
C14 H14F 0.9800
C15 N2 1.390(5)
C15 C16 1.396(6)
C15 Fe2 2.016(4)
C15 H15 0.9500
C16 C17 1.415(5)
C16 Fe2 2.063(4)
C16 H16 0.9500
C17 C18 1.397(5)
C17 Fe2 2.075(4)
C17 H17 0.9500
C18 N2 1.402(5)
C18 Fe2 2.032(3)
C18 H18 0.9500
C19 C23 1.430(6)
C19 C20 1.437(5)
C19 C28 1.487(5)
C19 Fe2 2.066(4)
C20 C21 1.426(5)
C20 C24 1.513(5)
C20 Fe2 2.049(3)
C21 C22 1.448(5)
C21 C25 1.502(5)
C21 Fe2 2.027(3)
C22 C23 1.419(5)
C22 C26 1.495(5)
C22 Fe2 2.045(4)
C23 C27 1.497(5)
C23 Fe2 2.073(3)
C24 H24A 0.9800
C24 H24B 0.9800
C24 H24C 0.9800
C25 H25A 0.9800
C25 H25B 0.9800
C25 H25C 0.9800
C26 H26A 0.9800
C26 H26B 0.9800
C26 H26C 0.9800
C27 H27A 0.9800
C27 H27B 0.9800
C27 H27C 0.9800
C28 H28A 0.9800
C28 H28B 0.9800
C28 H28C 0.9800
C29 N3 1.391(5)
C29 C30 1.395(6)
C29 Fe3 2.021(3)
C29 H29 0.9500
C30 C31 1.429(5)
C30 Fe3 2.079(4)
C30 H30 0.9500
C31 C32 1.397(6)
C31 Fe3 2.067(4)
C31 H31 0.9500
C32 N3 1.390(5)
C32 Fe3 2.014(3)
C32 H32 0.9500
C33 C34 1.428(5)
C33 C37 1.437(5)
C33 C38 1.504(5)
C33 Fe3 2.044(3)
C34 C35 1.448(5)
C34 C39 1.493(6)
C34 Fe3 2.066(4)
C35 C36 1.425(6)
C35 C40 1.510(5)
C35 Fe3 2.048(3)
C36 C37 1.440(5)
C36 C41 1.496(5)
C36 Fe3 2.036(3)
C37 C42 1.495(5)
C37 Fe3 2.036(3)
C38 H38A 0.9800
C38 H38B 0.9800
C38 H38C 0.9800
C39 H39A 0.9800
C39 H39B 0.9800
C39 H39C 0.9800
C40 H40A 0.9800
C40 H40B 0.9800
C40 H40C 0.9800
C41 H41A 0.9800
C41 H41B 0.9800
C41 H41C 0.9800
C42 H42A 0.9800
C42 H42B 0.9800
C42 H42C 0.9800
C43 N4 1.392(5)
C43 C44 1.408(6)
C43 Fe4 2.021(3)
C43 H43 0.9500
C44 C45 1.414(5)
C44 Fe4 2.057(4)
C44 H44 0.9500
C45 C46 1.402(6)
C45 Fe4 2.064(4)
C45 H45 0.9500
C46 N4 1.397(5)
C46 Fe4 2.024(3)
C46 H46 0.9500
C47 C51 1.431(5)
C47 C48 1.439(5)
C47 C52 1.490(5)
C47 Fe4 2.050(3)
C48 C49 1.426(5)
C48 C53 1.496(6)
C48 Fe4 2.058(4)
C49 C50 1.434(5)
C49 C54 1.509(5)
C49 Fe4 2.045(3)
C50 C51 1.439(5)
C50 C55 1.492(5)
C50 Fe4 2.034(3)
C51 C56 1.511(5)
C51 Fe4 2.038(3)
C52 H52A 0.9800
C52 H52B 0.9800
C52 H52C 0.9800
C53 H53A 0.9800
C53 H53B 0.9800
C53 H53C 0.9800
C54 H54A 0.9800
C54 H54B 0.9800
C54 H54C 0.9800
C55 H55A 0.9800
C55 H55B 0.9800
C55 H55C 0.9800
C56 H56A 0.9800
C56 H56B 0.9800
C56 H56C 0.9800
C57 N5 1.367(5)
C57 C58 1.411(5)
C57 Fe5 2.018(4)
C57 H57 0.9500
C58 C59 1.416(6)
C58 Fe5 2.069(4)
C58 H58 0.9500
C59 C60 1.386(6)
C59 Fe5 2.078(4)
C59 H59 0.9500
C60 N5 1.402(5)
C60 Fe5 2.030(4)
C60 H60 0.9500
C61 C65 1.422(5)
C61 C62 1.438(5)
C61 C66 1.496(5)
C61 Fe5 2.041(4)
C62 C63 1.436(5)
C62 C67 1.479(5)
C62 Fe5 2.046(4)
C63 C64 1.435(5)
C63 C68 1.494(5)
C63 Fe5 2.053(4)
C64 C65 1.429(5)
C64 C69 1.495(5)
C64 Fe5 2.057(3)
C65 C70 1.508(5)
C65 Fe5 2.058(3)
C66 H66A 0.9800
C66 H66B 0.9800
C66 H66C 0.9800
C67 H67A 0.9800
C67 H67B 0.9800
C67 H67C 0.9800
C68 H68A 0.9800
C68 H68B 0.9800
C68 H68C 0.9800
C69 H69A 0.9800
C69 H69B 0.9800
C69 H69C 0.9800
C70 H70A 0.9800
C70 H70B 0.9800
C70 H70C 0.9800
C71 N6 1.384(5)
C71 C72 1.415(5)
C71 Fe6 2.033(4)
C71 H71 0.9500
C72 C73 1.396(6)
C72 Fe6 2.072(4)
C72 H72 0.9500
C73 C74 1.413(5)
C73 Fe6 2.068(4)
C73 H73 0.9500
C74 N6 1.384(5)
C74 Fe6 2.021(4)
C74 H74 0.9500
C75 C79 1.431(5)
C75 C76 1.440(5)
C75 C80 1.506(5)
C75 Fe6 2.043(4)
C76 C77 1.444(5)
C76 C81 1.501(5)
C76 Fe6 2.039(4)
C77 C78 1.431(5)
C77 C82 1.492(5)
C77 Fe6 2.050(4)
C78 C79 1.428(5)
C78 C83 1.499(5)
C78 Fe6 2.065(4)
C79 C84 1.502(5)
C79 Fe6 2.069(4)
C80 H80A 0.9800
C80 H80B 0.9800
C80 H80C 0.9800
C81 H81A 0.9800
C81 H81B 0.9800
C81 H81C 0.9800
C82 H82A 0.9800
C82 H82B 0.9800
C82 H82C 0.9800
C83 H83A 0.9800
C83 H83B 0.9800
C83 H83C 0.9800
C84 H84A 0.9800
C84 H84B 0.9800
C84 H84C 0.9800
C85 N7 1.388(5)
C85 C86 1.415(5)
C85 Fe7 2.025(3)
C85 H85 0.9500
C86 C87 1.396(6)
C86 Fe7 2.070(3)
C86 H86 0.9500
C87 C88 1.404(5)
C87 Fe7 2.072(4)
C87 H87 0.9500
C88 N7 1.392(5)
C88 Fe7 2.022(4)
C88 H88 0.9500
C89 C93 1.418(5)
C89 C90 1.433(5)
C89 C94 1.503(4)
C89 Fe7 2.038(3)
C90 C91 1.433(5)
C90 C95 1.498(5)
C90 Fe7 2.055(4)
C91 C92 1.426(5)
C91 C96 1.500(5)
C91 Fe7 2.070(4)
C92 C93 1.441(5)
C92 C97 1.498(5)
C92 Fe7 2.048(3)
C93 C98 1.514(5)
C93 Fe7 2.031(3)
C94 H94A 0.9800
C94 H94B 0.9800
C94 H94C 0.9800
C95 H95A 0.9800
C95 H95B 0.9800
C95 H95C 0.9800
C96 H96A 0.9800
C96 H96B 0.9800
C96 H96C 0.9800
C97 H97A 0.9800
C97 H97B 0.9800
C97 H97C 0.9800
C98 H98A 0.9800
C98 H98B 0.9800
C98 H98C 0.9800
C99 N8 1.392(5)
C99 C100 1.398(6)
C99 Fe8 2.017(4)
C99 H99 0.9500
C100 C101 1.415(8)
C100 Fe8 2.051(4)
C100 H100 0.9500
C101 C102 1.389(7)
C101 Fe8 2.047(5)
C101 H101 0.9500
C102 N8 1.384(5)
C102 Fe8 2.018(5)
C102 H102 0.9500
C103 C104 1.418(5)
C103 C107 1.429(5)
C103 C108 1.509(5)
C103 Fe8 2.040(4)
C104 C105 1.422(5)
C104 C109 1.504(5)
C104 Fe8 2.036(4)
C105 C106 1.431(5)
C105 C110 1.508(5)
C105 Fe8 2.035(3)
C106 C107 1.440(5)
C106 C111 1.493(5)
C106 Fe8 2.044(4)
C107 C112 1.507(5)
C107 Fe8 2.047(4)
C108 H10D 0.9800
C108 H10E 0.9800
C108 H10F 0.9800
C109 H10A 0.9800
C109 H10B 0.9800
C109 H10C 0.9800
C110 H11A 0.9800
C110 H11B 0.9800
C110 H11C 0.9800
C111 H11D 0.9800
C111 H11E 0.9800
C111 H11F 0.9800
C112 H11G 0.9800
C112 H11H 0.9800
C112 H11I 0.9800
C113 N9 1.395(5)
C113 C114 1.399(6)
C113 Fe9 2.021(4)
C113 H113 0.9500
C114 C115 1.406(6)
C114 Fe9 2.061(3)
C114 H114 0.9500
C115 C116 1.397(5)
C115 Fe9 2.054(4)
C115 H115 0.9500
C116 N9 1.381(5)
C116 Fe9 2.013(4)
C116 H116 0.9500
C117 C121 1.420(5)
C117 C118 1.426(5)
C117 C122 1.502(5)
C117 Fe9 2.034(3)
C118 C119 1.416(5)
C118 C123 1.515(5)
C118 Fe9 2.027(4)
C119 C120 1.429(5)
C119 C124 1.501(6)
C119 Fe9 2.044(4)
C120 C121 1.431(5)
C120 C125 1.494(5)
C120 Fe9 2.048(4)
C121 C126 1.522(5)
C121 Fe9 2.044(3)
C122 H12M 0.9800
C122 H12N 0.9800
C122 H12O 0.9800
C123 H12J 0.9800
C123 H12K 0.9800
C123 H12L 0.9800
C124 H12A 0.9800
C124 H12B 0.9800
C124 H12C 0.9800
C125 H12D 0.9800
C125 H12E 0.9800
C125 H12F 0.9800
C126 H12G 0.9800
C126 H12H 0.9800
C126 H12I 0.9800
C127 C128 1.397(5)
C127 N10 1.398(4)
C127 Fe10 2.019(4)
C127 H127 0.9500
C128 C129 1.430(6)
C128 Fe10 2.066(4)
C128 H128 0.9500
C129 C130 1.409(5)
C129 Fe10 2.070(4)
C129 H129 0.9500
C130 N10 1.392(4)
C130 Fe10 2.026(4)
C130 H130 0.9500
C131 C135 1.432(5)
C131 C132 1.440(5)
C131 C136 1.502(5)
C131 Fe10 2.040(4)
C132 C133 1.433(5)
C132 C137 1.500(5)
C132 Fe10 2.054(4)
C133 C134 1.424(5)
C133 C138 1.500(5)
C133 Fe10 2.061(4)
C134 C135 1.439(5)
C134 C139 1.505(5)
C134 Fe10 2.054(3)
C135 C140 1.510(5)
C135 Fe10 2.027(4)
C136 H13D 0.9800
C136 H13E 0.9800
C136 H13F 0.9800
C137 H13M 0.9800
C137 H13N 0.9800
C137 H13O 0.9800
C138 H13J 0.9800
C138 H13K 0.9800
C138 H13L 0.9800
C139 H13A 0.9800
C139 H13B 0.9800
C139 H13C 0.9800
C140 H14A 0.9800
C140 H14B 0.9800
C140 H14C 0.9800
B1 N1 1.586(6)
B1 H1A 0.9800
B1 H1B 0.9800
B1 H1C 0.9800
B2 N2 1.568(6)
B2 H2A 0.9800
B2 H2B 0.9800
B2 H2C 0.9800
B3 N3 1.565(6)
B3 H3A 0.9800
B3 H3B 0.9800
B3 H3C 0.9800
B4 N4 1.576(6)
B4 H4A 0.9800
B4 H4B 0.9800
B4 H4C 0.9800
B5 N5 1.576(5)
B5 H5A 0.9800
B5 H5B 0.9800
B5 H5C 0.9800
B6 N6 1.590(5)
B6 H6A 0.9800
B6 H6B 0.9800
B6 H6C 0.9800
B7 N7 1.581(5)
B7 H7A 0.9800
B7 H7B 0.9800
B7 H7C 0.9800
B8 N8 1.584(6)
B8 H8A 0.9800
B8 H8B 0.9800
B8 H8C 0.9800
B9 N9 1.588(5)
B9 H9A 0.9800
B9 H9B 0.9800
B9 H9C 0.9800
B10 N10 1.586(5)
B10 H10J 0.9800
B10 H10K 0.9800
B10 H10L 0.9800
Fe1 N1 2.016(3)
Fe2 N2 2.020(3)
Fe3 N3 2.017(3)
Fe4 N4 2.025(3)
Fe5 N5 2.017(3)
Fe6 N6 2.017(3)
Fe7 N7 2.017(3)
Fe8 N8 2.017(3)
Fe9 N9 2.010(3)
Fe10 N10 2.004(3)
